data_7103480
loop_
_publ_author_name
'Hutton, Brian W'
'MacIntosh, Fraser'
'Ellis, David'
'Herisse, Fabien'
'Macgregor, Stuart A'
'McKay, David'
'Petrie-Armstrong, Victoria'
'Rosair, Georgina M'
'Perekalin, Dmitry S'
'Tricas, Hugo'
'Welch, Alan J'

_publ_section_title
;
 Unprecedented steric deformation of ortho-carborane.
;
_journal_issue 42
_journal_name_full 'Chemical communications (Cambridge, England)'
_journal_page_first 5345
_journal_page_last 5347
_journal_paper_doi 10.1039/b810702e
_journal_year 2008
_chemical_formula_sum 'C28 H40 B10 Fe2'
_chemical_formula_weight 596.40
_chemical_name_systematic
;
?
;
_space_group_IT_number 14
_symmetry_cell_setting monoclinic
_symmetry_space_group_name_Hall '-P 2yn'
_symmetry_space_group_name_H-M 'P 1 21/n 1'
_atom_sites_solution_hydrogens geom
_atom_sites_solution_primary direct
_atom_sites_solution_secondary difmap
_audit_creation_method SHELXL-97
_cell_angle_alpha 90.00
_cell_angle_beta 100.783(7)
_cell_angle_gamma 90.00
_cell_formula_units_Z 4
_cell_length_a 8.7366(14)
_cell_length_b 16.920(3)
_cell_length_c 19.641(3)
_cell_measurement_reflns_used 9405
_cell_measurement_temperature 100(2)
_cell_measurement_theta_max 31.47
_cell_measurement_theta_min 2.43
_cell_volume 2852.1(8)
_computing_cell_refinement 'Bruker SMART'
_computing_data_collection 'Bruker SMART'
_computing_data_reduction 'Bruker SAINT'
_computing_molecular_graphics 'Bruker SHELXTL'
_computing_publication_material 'Bruker SHELXTL'
_computing_structure_refinement 'SHELXL-97 (Sheldrick, 1997)'
_computing_structure_solution 'SHELXS-97 (Sheldrick, 1990)'
_diffrn_ambient_temperature 100(2)
_diffrn_measured_fraction_theta_full 0.999
_diffrn_measured_fraction_theta_max 0.928
_diffrn_measurement_device_type 'CCD area detector'
_diffrn_measurement_method 'phi and omega scans'
_diffrn_radiation_monochromator graphite
_diffrn_radiation_source 'fine-focus sealed tube'
_diffrn_radiation_type MoK\a
_diffrn_radiation_wavelength 0.71073
_diffrn_reflns_av_R_equivalents 0.0462
_diffrn_reflns_av_sigmaI/netI 0.0318
_diffrn_reflns_limit_h_max 12
_diffrn_reflns_limit_h_min -13
_diffrn_reflns_limit_k_max 24
_diffrn_reflns_limit_k_min -22
_diffrn_reflns_limit_l_max 29
_diffrn_reflns_limit_l_min -28
_diffrn_reflns_number 71682
_diffrn_reflns_theta_full 25.00
_diffrn_reflns_theta_max 32.63
_diffrn_reflns_theta_min 2.41
_exptl_absorpt_coefficient_mu 1.037
_exptl_absorpt_correction_T_max 0.8195
_exptl_absorpt_correction_T_min 0.728
_exptl_absorpt_correction_type multi-scan
_exptl_absorpt_process_details 'SADABS (Bruker, 2004)'
_exptl_crystal_colour red
_exptl_crystal_density_diffrn 1.389
_exptl_crystal_density_method 'not measured'
_exptl_crystal_description PLATE
_exptl_crystal_F_000 1240
_exptl_crystal_size_max 0.60
_exptl_crystal_size_mid 0.48
_exptl_crystal_size_min 0.20
_refine_diff_density_max 0.652
_refine_diff_density_min -0.436
_refine_diff_density_rms 0.065
_refine_ls_extinction_method none
_refine_ls_goodness_of_fit_ref 1.034
_refine_ls_hydrogen_treatment mixed
_refine_ls_matrix_type full
_refine_ls_number_parameters 395
_refine_ls_number_reflns 9673
_refine_ls_number_restraints 0
_refine_ls_restrained_S_all 1.034
_refine_ls_R_factor_all 0.0458
_refine_ls_R_factor_gt 0.0323
_refine_ls_shift/su_max 0.005
_refine_ls_shift/su_mean 0.000
_refine_ls_structure_factor_coef Fsqd
_refine_ls_weighting_details 'calc w=1/[\s^2^(Fo^2^)+(0.0345P)^2^+1.4215P] where P=(Fo^2^+2Fc^2^)/3'
_refine_ls_weighting_scheme calc
_refine_ls_wR_factor_gt 0.0760
_refine_ls_wR_factor_ref 0.0824
_reflns_number_gt 7902
_reflns_number_total 9673
_reflns_threshold_expression >2sigma(I)
_cod_data_source_file b810702e.txt
_cod_data_source_block x82197_0m
_cod_depositor_comments
;
The following automatic conversions were performed:
'_symmetry_cell_setting' value 'Monoclinic' changed to 'monoclinic'
according to '/home/saulius/struct/CIF-dictionaries/cif_core.dic'
dictionary named 'cif_core.dic' version 2.4.1 from 2010-06-29.

Automatic conversion script
Id: cif_fix_enum 1527 2010-12-29 10:47:43Z saulius 
;
_cod_original_sg_symbol_H-M P2(1)/n
_cod_database_code 7103480

loop_
_symmetry_equiv_pos_as_xyz
'x, y, z'
'-x+1/2, y+1/2, -z+1/2'
'-x, -y, -z'
'x-1/2, -y-1/2, z-1/2'

loop_
_atom_site_label
_atom_site_type_symbol
_atom_site_fract_x
_atom_site_fract_y
_atom_site_fract_z
_atom_site_U_iso_or_equiv
_atom_site_adp_type
_atom_site_occupancy
_atom_site_symmetry_multiplicity
_atom_site_calc_flag
_atom_site_refinement_flags
_atom_site_disorder_assembly
_atom_site_disorder_group
C1 C 0.13790(14) 0.04966(7) 0.72655(6) 0.0130(2) Uani 1 1 d . . .
C2 C 0.23798(14) 0.10609(7) 0.80876(6) 0.0129(2) Uani 1 1 d . . .
B3 B 0.10386(17) 0.14828(8) 0.74168(7) 0.0144(2) Uani 1 1 d . . .
H3C H -0.0058(19) 0.1656(9) 0.7494(9) 0.017 Uiso 1 1 d . . .
B4 B 0.13325(17) 0.11346(8) 0.65962(7) 0.0157(3) Uani 1 1 d . . .
H4C H 0.0348(19) 0.1109(9) 0.6194(9) 0.019 Uiso 1 1 d . . .
B5 B 0.27506(16) 0.03761(9) 0.67760(7) 0.0165(3) Uani 1 1 d . . .
H5C H 0.2693(19) -0.0157(10) 0.6478(8) 0.020 Uiso 1 1 d . . .
B6 B 0.32725(16) 0.03179(9) 0.77006(7) 0.0156(3) Uani 1 1 d . . .
H6C H 0.3537(18) -0.0227(10) 0.7952(8) 0.019 Uiso 1 1 d . . .
B7 B 0.28023(17) 0.19662(8) 0.78206(7) 0.0162(3) Uani 1 1 d . . .
H7C H 0.2701(19) 0.2460(10) 0.8163(8) 0.019 Uiso 1 1 d . . .
B8 B 0.22019(18) 0.20300(9) 0.69147(7) 0.0185(3) Uani 1 1 d . . .
H8C H 0.1820(19) 0.2568(10) 0.6684(9) 0.022 Uiso 1 1 d . . .
B9 B 0.32912(18) 0.13310(10) 0.65233(7) 0.0195(3) Uani 1 1 d . . .
H9C H 0.359(2) 0.1414(10) 0.6032(9) 0.023 Uiso 1 1 d . . .
B10 B 0.45031(17) 0.08087(10) 0.72013(8) 0.0190(3) Uani 1 1 d . . .
H10C H 0.558(2) 0.0566(10) 0.7139(9) 0.023 Uiso 1 1 d . . .
B11 B 0.42414(17) 0.12121(9) 0.79974(7) 0.0168(3) Uani 1 1 d . . .
H11C H 0.5147(19) 0.1198(10) 0.8453(9) 0.020 Uiso 1 1 d . . .
B12 B 0.41966(18) 0.18416(9) 0.72712(7) 0.0193(3) Uani 1 1 d . . .
H12C H 0.511(2) 0.2265(10) 0.7256(9) 0.023 Uiso 1 1 d . . .
Fe1 Fe -0.24296(2) -0.101591(11) 0.600528(9) 0.01504(5) Uani 1 1 d . . .
C111 C 0.00915(14) -0.01761(7) 0.72173(6) 0.0140(2) Uani 1 1 d . . .
C112 C -0.11570(15) 0.00015(8) 0.76456(6) 0.0183(2) Uani 1 1 d . . .
H11A H -0.1554 0.0539 0.7544 0.027 Uiso 1 1 calc R . .
H11B H -0.0704 -0.0042 0.8140 0.027 Uiso 1 1 calc R . .
H11X H -0.2013 -0.0378 0.7528 0.027 Uiso 1 1 calc R . .
C113 C 0.08473(16) -0.09767(8) 0.74416(7) 0.0201(3) Uani 1 1 d . . .
H11D H 0.1289 -0.0963 0.7938 0.030 Uiso 1 1 calc R . .
H11E H 0.1677 -0.1084 0.7180 0.030 Uiso 1 1 calc R . .
H11F H 0.0058 -0.1394 0.7349 0.030 Uiso 1 1 calc R . .
C114 C -0.07214(14) -0.02364(7) 0.64595(6) 0.0145(2) Uani 1 1 d . . .
C115 C -0.21065(15) 0.01770(8) 0.61437(7) 0.0172(2) Uani 1 1 d . . .
H115 H -0.2739 0.0535 0.6387 0.021 Uiso 1 1 calc R . .
C116 C -0.24297(16) -0.00139(8) 0.54240(7) 0.0203(3) Uani 1 1 d . . .
H116 H -0.3324 0.0189 0.5074 0.024 Uiso 1 1 calc R . .
C117 C -0.12665(16) -0.05475(8) 0.52922(7) 0.0206(3) Uani 1 1 d . . .
H117 H -0.1198 -0.0785 0.4832 0.025 Uiso 1 1 calc R . .
C118 C -0.02211(15) -0.06900(8) 0.59256(7) 0.0173(2) Uani 1 1 d . . .
H118 H 0.0708 -0.1046 0.5988 0.021 Uiso 1 1 calc R . .
C119 C -0.43601(18) -0.13730(9) 0.63753(9) 0.0281(3) Uani 1 1 d . . .
H119 H -0.5053 -0.1026 0.6597 0.034 Uiso 1 1 calc R . .
C120 C -0.45339(17) -0.15363(9) 0.56532(9) 0.0271(3) Uani 1 1 d . . .
H120 H -0.5375 -0.1328 0.5280 0.032 Uiso 1 1 calc R . .
C121 C -0.33095(17) -0.20498(8) 0.55591(7) 0.0219(3) Uani 1 1 d . . .
H121 H -0.3132 -0.2266 0.5107 0.026 Uiso 1 1 calc R . .
C122 C -0.23795(16) -0.22035(8) 0.62190(7) 0.0206(3) Uani 1 1 d . . .
H122 H -0.1428 -0.2544 0.6312 0.025 Uiso 1 1 calc R . .
C123 C -0.30337(17) -0.17889(8) 0.67240(7) 0.0231(3) Uani 1 1 d . . .
H123 H -0.2620 -0.1783 0.7234 0.028 Uiso 1 1 calc R . .
Fe2 Fe 0.33946(2) 0.156321(11) 1.040788(9) 0.01700(5) Uani 1 1 d . . .
C211 C 0.20057(14) 0.09682(7) 0.88457(6) 0.0143(2) Uani 1 1 d . . .
C212 C 0.04189(15) 0.13369(9) 0.88884(7) 0.0193(2) Uani 1 1 d . . .
H21A H 0.0251 0.1312 0.9368 0.029 Uiso 1 1 calc R . .
H21B H -0.0409 0.1044 0.8586 0.029 Uiso 1 1 calc R . .
H21C H 0.0403 0.1890 0.8738 0.029 Uiso 1 1 calc R . .
C213 C 0.20802(16) 0.01011(8) 0.90776(6) 0.0184(2) Uani 1 1 d . . .
H21D H 0.1930 0.0069 0.9559 0.028 Uiso 1 1 calc R . .
H21E H 0.3100 -0.0120 0.9043 0.028 Uiso 1 1 calc R . .
H21F H 0.1259 -0.0200 0.8779 0.028 Uiso 1 1 calc R . .
C214 C 0.32506(15) 0.14234(8) 0.93528(6) 0.0152(2) Uani 1 1 d . . .
C215 C 0.32038(16) 0.22429(8) 0.95347(6) 0.0190(2) Uani 1 1 d . . .
H215 H 0.2339 0.2620 0.9359 0.023 Uiso 1 1 calc R . .
C216 C 0.45988(17) 0.24262(9) 1.00097(7) 0.0225(3) Uani 1 1 d . . .
H216 H 0.4884 0.2955 1.0223 0.027 Uiso 1 1 calc R . .
C217 C 0.55116(16) 0.17288(9) 1.01302(7) 0.0218(3) Uani 1 1 d . . .
H217 H 0.6551 0.1680 1.0443 0.026 Uiso 1 1 calc R . .
C218 C 0.46839(15) 0.11107(8) 0.97284(6) 0.0175(2) Uani 1 1 d . . .
H218 H 0.5040 0.0550 0.9715 0.021 Uiso 1 1 calc R . .
C219 C 0.14899(18) 0.17990(11) 1.08452(7) 0.0293(3) Uani 1 1 d . . .
H219 H 0.0582 0.2138 1.0641 0.035 Uiso 1 1 calc R . .
C220 C 0.16271(18) 0.09743(10) 1.07419(7) 0.0284(3) Uani 1 1 d . . .
H220 H 0.0831 0.0631 1.0450 0.034 Uiso 1 1 calc R . .
C221 C 0.30906(18) 0.07189(10) 1.11212(7) 0.0258(3) Uani 1 1 d . . .
H221 H 0.3505 0.0167 1.1145 0.031 Uiso 1 1 calc R . .
C222 C 0.38551(17) 0.13894(9) 1.14599(7) 0.0241(3) Uani 1 1 d . . .
H222 H 0.4911 0.1392 1.1763 0.029 Uiso 1 1 calc R . .
C223 C 0.28756(18) 0.20573(10) 1.12908(7) 0.0264(3) Uani 1 1 d . . .
H223 H 0.3116 0.2611 1.1456 0.032 Uiso 1 1 calc R . .

loop_
_atom_site_aniso_label
_atom_site_aniso_U_11
_atom_site_aniso_U_22
_atom_site_aniso_U_33
_atom_site_aniso_U_23
_atom_site_aniso_U_13
_atom_site_aniso_U_12
C1 0.0139(5) 0.0137(5) 0.0115(5) -0.0005(4) 0.0027(4) 0.0008(4)
C2 0.0144(5) 0.0131(5) 0.0111(5) 0.0002(4) 0.0018(4) -0.0001(4)
B3 0.0179(6) 0.0132(6) 0.0117(6) 0.0007(4) 0.0018(5) 0.0019(5)
B4 0.0194(6) 0.0166(6) 0.0111(6) 0.0014(5) 0.0030(5) -0.0010(5)
B5 0.0150(6) 0.0207(7) 0.0146(6) -0.0037(5) 0.0048(5) -0.0009(5)
B6 0.0146(6) 0.0171(6) 0.0148(6) -0.0019(5) 0.0022(5) 0.0012(5)
B7 0.0215(7) 0.0141(6) 0.0125(6) 0.0008(5) 0.0020(5) -0.0031(5)
B8 0.0243(7) 0.0174(7) 0.0133(6) 0.0022(5) 0.0021(5) -0.0035(6)
B9 0.0208(7) 0.0255(7) 0.0132(6) -0.0015(5) 0.0054(5) -0.0068(6)
B10 0.0146(6) 0.0262(7) 0.0170(6) -0.0042(5) 0.0053(5) -0.0024(5)
B11 0.0152(6) 0.0200(7) 0.0152(6) -0.0010(5) 0.0029(5) -0.0028(5)
B12 0.0210(7) 0.0227(7) 0.0144(6) -0.0003(5) 0.0037(5) -0.0073(6)
Fe1 0.01538(9) 0.01501(9) 0.01449(9) -0.00089(6) 0.00217(6) -0.00216(6)
C111 0.0149(5) 0.0138(5) 0.0131(5) 0.0000(4) 0.0022(4) -0.0012(4)
C112 0.0169(6) 0.0246(6) 0.0141(5) -0.0027(5) 0.0048(4) -0.0054(5)
C113 0.0237(6) 0.0145(6) 0.0205(6) 0.0019(5) -0.0002(5) -0.0011(5)
C114 0.0156(5) 0.0151(5) 0.0130(5) -0.0011(4) 0.0033(4) -0.0021(4)
C115 0.0178(6) 0.0159(6) 0.0174(6) -0.0003(4) 0.0017(4) -0.0012(5)
C116 0.0228(6) 0.0199(6) 0.0165(6) 0.0028(5) -0.0011(5) -0.0037(5)
C117 0.0252(7) 0.0234(7) 0.0138(5) -0.0022(5) 0.0054(5) -0.0073(5)
C118 0.0178(6) 0.0185(6) 0.0168(6) -0.0037(4) 0.0058(4) -0.0029(5)
C119 0.0223(7) 0.0205(7) 0.0452(9) -0.0028(6) 0.0158(6) -0.0046(5)
C120 0.0181(6) 0.0221(7) 0.0377(8) 0.0045(6) -0.0034(6) -0.0050(5)
C121 0.0261(7) 0.0182(6) 0.0202(6) -0.0018(5) 0.0010(5) -0.0063(5)
C122 0.0210(6) 0.0164(6) 0.0235(6) 0.0022(5) 0.0016(5) -0.0021(5)
C123 0.0278(7) 0.0218(7) 0.0209(6) -0.0001(5) 0.0074(5) -0.0096(5)
Fe2 0.01982(9) 0.02137(10) 0.00989(8) -0.00011(6) 0.00303(6) -0.00291(7)
C211 0.0163(5) 0.0165(6) 0.0102(5) 0.0006(4) 0.0030(4) -0.0005(4)
C212 0.0178(6) 0.0269(7) 0.0137(5) -0.0022(5) 0.0045(4) 0.0018(5)
C213 0.0241(6) 0.0174(6) 0.0132(5) 0.0030(4) 0.0022(5) -0.0038(5)
C214 0.0187(6) 0.0174(6) 0.0099(5) 0.0008(4) 0.0034(4) -0.0020(5)
C215 0.0271(7) 0.0176(6) 0.0123(5) -0.0001(4) 0.0042(5) -0.0025(5)
C216 0.0314(7) 0.0224(7) 0.0139(6) -0.0018(5) 0.0044(5) -0.0100(6)
C217 0.0203(6) 0.0310(7) 0.0138(6) 0.0005(5) 0.0025(5) -0.0085(5)
C218 0.0174(6) 0.0232(6) 0.0120(5) 0.0017(4) 0.0028(4) -0.0015(5)
C219 0.0247(7) 0.0471(9) 0.0172(6) 0.0034(6) 0.0068(5) 0.0068(7)
C220 0.0262(7) 0.0462(9) 0.0145(6) 0.0002(6) 0.0081(5) -0.0116(7)
C221 0.0320(8) 0.0299(8) 0.0182(6) 0.0039(5) 0.0116(5) -0.0026(6)
C222 0.0259(7) 0.0356(8) 0.0110(5) 0.0027(5) 0.0035(5) -0.0002(6)
C223 0.0347(8) 0.0323(8) 0.0135(6) -0.0031(5) 0.0077(5) 0.0023(6)

loop_
_atom_type_symbol
_atom_type_description
_atom_type_scat_dispersion_real
_atom_type_scat_dispersion_imag
_atom_type_scat_source
C C 0.0033 0.0016 'International Tables Vol C Tables 4.2.6.8 and 6.1.1.4'
H H 0.0000 0.0000 'International Tables Vol C Tables 4.2.6.8 and 6.1.1.4'
B B 0.0013 0.0007 'International Tables Vol C Tables 4.2.6.8 and 6.1.1.4'
Fe Fe 0.3463 0.8444 'International Tables Vol C Tables 4.2.6.8 and 6.1.1.4'

loop_
_geom_angle_atom_site_label_1
_geom_angle_atom_site_label_2
_geom_angle_atom_site_label_3
_geom_angle
_geom_angle_site_symmetry_1
_geom_angle_site_symmetry_3
_geom_angle_publ_flag
C111 C1 B5 116.77(10) . . ?
C111 C1 B4 119.69(10) . . ?
B5 C1 B4 63.29(8) . . ?
C111 C1 B3 123.91(10) . . ?
B5 C1 B3 112.24(10) . . ?
B4 C1 B3 62.57(8) . . ?
C111 C1 B6 120.10(10) . . ?
B5 C1 B6 63.04(8) . . ?
B4 C1 B6 111.96(10) . . ?
B3 C1 B6 105.15(9) . . ?
C111 C1 C2 127.30(9) . . ?
B5 C1 C2 106.09(9) . . ?
B4 C1 C2 105.90(9) . . ?
B3 C1 C2 56.43(7) . . ?
B6 C1 C2 55.75(7) . . ?
C211 C2 B7 118.49(10) . . ?
C211 C2 B11 118.94(10) . . ?
B7 C2 B11 63.73(8) . . ?
C211 C2 B6 121.91(10) . . ?
B7 C2 B6 112.44(10) . . ?
B11 C2 B6 62.70(8) . . ?
C211 C2 B3 121.38(10) . . ?
B7 C2 B3 63.08(8) . . ?
B11 C2 B3 112.52(10) . . ?
B6 C2 B3 105.08(9) . . ?
C211 C2 C1 126.28(9) . . ?
B7 C2 C1 106.26(8) . . ?
B11 C2 C1 106.30(9) . . ?
B6 C2 C1 56.33(7) . . ?
B3 C2 C1 55.77(7) . . ?
C1 B3 C2 67.80(7) . . ?
C1 B3 B4 57.76(7) . . ?
C2 B3 B4 111.00(10) . . ?
C1 B3 B7 110.78(10) . . ?
C2 B3 B7 56.78(7) . . ?
B4 B3 B7 107.10(10) . . ?
C1 B3 B8 105.61(10) . . ?
C2 B3 B8 104.84(10) . . ?
B4 B3 B8 58.79(8) . . ?
B7 B3 B8 58.73(8) . . ?
C1 B3 H3C 119.3(9) . . ?
C2 B3 H3C 120.8(9) . . ?
B4 B3 H3C 121.3(9) . . ?
B7 B3 H3C 123.1(9) . . ?
B8 B3 H3C 124.5(9) . . ?
C1 B4 B8 109.08(10) . . ?
C1 B4 B5 58.01(8) . . ?
B8 B4 B5 108.29(10) . . ?
C1 B4 B9 107.35(10) . . ?
B8 B4 B9 60.54(9) . . ?
B5 B4 B9 60.21(9) . . ?
C1 B4 B3 59.68(7) . . ?
B8 B4 B3 61.17(8) . . ?
B5 B4 B3 105.86(9) . . ?
B9 B4 B3 108.41(10) . . ?
C1 B4 H4C 116.9(9) . . ?
B8 B4 H4C 122.7(9) . . ?
B5 B4 H4C 124.2(9) . . ?
B9 B4 H4C 127.7(9) . . ?
B3 B4 H4C 117.1(9) . . ?
C1 B5 B10 109.12(10) . . ?
C1 B5 B4 58.69(8) . . ?
B10 B5 B4 107.88(11) . . ?
C1 B5 B9 107.69(10) . . ?
B10 B5 B9 60.15(9) . . ?
B4 B5 B9 59.96(9) . . ?
C1 B5 B6 60.04(8) . . ?
B10 B5 B6 60.51(8) . . ?
B4 B5 B6 106.12(10) . . ?
B9 B5 B6 107.60(10) . . ?
C1 B5 H5C 116.6(9) . . ?
B10 B5 H5C 123.9(9) . . ?
B4 B5 H5C 122.8(9) . . ?
B9 B5 H5C 126.9(9) . . ?
B6 B5 H5C 119.0(9) . . ?
C2 B6 C1 67.91(8) . . ?
C2 B6 B11 57.54(8) . . ?
C1 B6 B11 111.33(10) . . ?
C2 B6 B10 105.69(10) . . ?
C1 B6 B10 105.29(10) . . ?
B11 B6 B10 59.12(8) . . ?
C2 B6 B5 110.84(10) . . ?
C1 B6 B5 56.92(7) . . ?
B11 B6 B5 107.52(10) . . ?
B10 B6 B5 58.91(8) . . ?
C2 B6 H6C 120.6(9) . . ?
C1 B6 H6C 119.2(9) . . ?
B11 B6 H6C 122.9(9) . . ?
B10 B6 H6C 124.3(9) . . ?
B5 B6 H6C 121.1(9) . . ?
C2 B7 B8 109.23(10) . . ?
C2 B7 B11 58.29(8) . . ?
B8 B7 B11 107.88(10) . . ?
C2 B7 B12 107.18(10) . . ?
B8 B7 B12 60.29(9) . . ?
B11 B7 B12 59.74(9) . . ?
C2 B7 B3 60.14(8) . . ?
B8 B7 B3 60.81(8) . . ?
B11 B7 B3 106.06(10) . . ?
B12 B7 B3 107.82(10) . . ?
C2 B7 H7C 117.4(9) . . ?
B8 B7 H7C 122.3(9) . . ?
B11 B7 H7C 124.6(9) . . ?
B12 B7 H7C 127.5(9) . . ?
B3 B7 H7C 117.5(9) . . ?
B4 B8 B7 109.51(10) . . ?
B4 B8 B9 60.25(8) . . ?
B7 B8 B9 108.26(11) . . ?
B4 B8 B12 108.17(11) . . ?
B7 B8 B12 60.49(8) . . ?
B9 B8 B12 59.21(9) . . ?
B4 B8 B3 60.03(8) . . ?
B7 B8 B3 60.46(8) . . ?
B9 B8 B3 107.30(10) . . ?
B12 B8 B3 107.70(10) . . ?
B4 B8 H8C 121.1(9) . . ?
B7 B8 H8C 120.1(9) . . ?
B9 B8 H8C 123.1(9) . . ?
B12 B8 H8C 122.4(9) . . ?
B3 B8 H8C 121.3(9) . . ?
B12 B9 B10 60.40(9) . . ?
B12 B9 B4 108.31(10) . . ?
B10 B9 B4 107.16(10) . . ?
B12 B9 B5 108.32(10) . . ?
B10 B9 B5 59.39(9) . . ?
B4 B9 B5 59.83(8) . . ?
B12 B9 B8 60.42(9) . . ?
B10 B9 B8 107.39(10) . . ?
B4 B9 B8 59.22(8) . . ?
B5 B9 B8 106.94(10) . . ?
B12 B9 H9C 123.2(10) . . ?
B10 B9 H9C 122.5(9) . . ?
B4 B9 H9C 120.4(9) . . ?
B5 B9 H9C 120.0(9) . . ?
B8 B9 H9C 123.4(9) . . ?
B11 B10 B5 109.68(10) . . ?
B11 B10 B9 108.37(11) . . ?
B5 B10 B9 60.46(8) . . ?
B11 B10 B12 60.23(8) . . ?
B5 B10 B12 108.37(11) . . ?
B9 B10 B12 59.39(9) . . ?
B11 B10 B6 60.11(8) . . ?
B5 B10 B6 60.57(8) . . ?
B9 B10 B6 107.88(10) . . ?
B12 B10 B6 107.42(10) . . ?
B11 B10 H10C 121.4(9) . . ?
B5 B10 H10C 120.0(9) . . ?
B9 B10 H10C 121.8(9) . . ?
B12 B10 H10C 122.8(9) . . ?
B6 B10 H10C 121.6(9) . . ?
C2 B11 B10 108.81(10) . . ?
C2 B11 B12 107.37(10) . . ?
B10 B11 B12 60.37(9) . . ?
C2 B11 B6 59.77(8) . . ?
B10 B11 B6 60.76(8) . . ?
B12 B11 B6 108.04(10) . . ?
C2 B11 B7 57.98(8) . . ?
B10 B11 B7 108.01(10) . . ?
B12 B11 B7 60.28(9) . . ?
B6 B11 B7 105.70(10) . . ?
C2 B11 H11C 118.8(9) . . ?
B10 B11 H11C 122.1(9) . . ?
B12 B11 H11C 125.6(9) . . ?
B6 B11 H11C 119.0(9) . . ?
B7 B11 H11C 124.0(9) . . ?
B9 B12 B11 108.37(11) . . ?
B9 B12 B10 60.21(9) . . ?
B11 B12 B10 59.40(9) . . ?
B9 B12 B8 60.37(9) . . ?
B11 B12 B8 107.22(10) . . ?
B10 B12 B8 107.22(10) . . ?
B9 B12 B7 108.16(10) . . ?
B11 B12 B7 59.98(8) . . ?
B10 B12 B7 107.01(10) . . ?
B8 B12 B7 59.21(8) . . ?
B9 B12 H12C 121.5(9) . . ?
B11 B12 H12C 121.1(9) . . ?
B10 B12 H12C 121.8(9) . . ?
B8 B12 H12C 123.2(9) . . ?
B7 B12 H12C 122.3(9) . . ?
C117 Fe1 C120 117.94(6) . . ?
C117 Fe1 C118 40.73(5) . . ?
C120 Fe1 C118 153.65(6) . . ?
C117 Fe1 C121 103.55(6) . . ?
C120 Fe1 C121 40.63(6) . . ?
C118 Fe1 C121 118.96(6) . . ?
C117 Fe1 C116 40.68(6) . . ?
C120 Fe1 C116 105.24(6) . . ?
C118 Fe1 C116 68.55(6) . . ?
C121 Fe1 C116 120.69(6) . . ?
C117 Fe1 C119 155.20(6) . . ?
C120 Fe1 C119 40.80(7) . . ?
C118 Fe1 C119 163.72(6) . . ?
C121 Fe1 C119 68.32(6) . . ?
C116 Fe1 C119 121.92(6) . . ?
C117 Fe1 C115 68.54(5) . . ?
C120 Fe1 C115 124.29(6) . . ?
C118 Fe1 C115 68.61(5) . . ?
C121 Fe1 C115 158.84(5) . . ?
C116 Fe1 C115 40.77(5) . . ?
C119 Fe1 C115 110.22(6) . . ?
C117 Fe1 C122 121.81(6) . . ?
C120 Fe1 C122 68.27(6) . . ?
C118 Fe1 C122 107.22(6) . . ?
C121 Fe1 C122 40.57(5) . . ?
C116 Fe1 C122 157.59(6) . . ?
C119 Fe1 C122 68.04(6) . . ?
C115 Fe1 C122 160.13(5) . . ?
C117 Fe1 C123 160.12(6) . . ?
C120 Fe1 C123 68.20(6) . . ?
C118 Fe1 C123 126.16(6) . . ?
C121 Fe1 C123 68.08(6) . . ?
C116 Fe1 C123 159.11(6) . . ?
C119 Fe1 C123 40.33(6) . . ?
C115 Fe1 C123 125.44(6) . . ?
C122 Fe1 C123 40.35(6) . . ?
C117 Fe1 C114 68.63(5) . . ?
C120 Fe1 C114 162.78(6) . . ?
C118 Fe1 C114 40.83(5) . . ?
C121 Fe1 C114 156.41(6) . . ?
C116 Fe1 C114 68.65(5) . . ?
C119 Fe1 C114 127.70(6) . . ?
C115 Fe1 C114 40.80(5) . . ?
C122 Fe1 C114 123.45(5) . . ?
C123 Fe1 C114 111.46(5) . . ?
C112 C111 C114 107.46(10) . . ?
C112 C111 C113 109.21(11) . . ?
C114 C111 C113 108.50(10) . . ?
C112 C111 C1 113.36(10) . . ?
C114 C111 C1 107.48(9) . . ?
C113 C111 C1 110.67(10) . . ?
C111 C112 H11A 109.5 . . ?
C111 C112 H11B 109.5 . . ?
H11A C112 H11B 109.5 . . ?
C111 C112 H11X 109.5 . . ?
H11A C112 H11X 109.5 . . ?
H11B C112 H11X 109.5 . . ?
C111 C113 H11D 109.5 . . ?
C111 C113 H11E 109.5 . . ?
H11D C113 H11E 109.5 . . ?
C111 C113 H11F 109.5 . . ?
H11D C113 H11F 109.5 . . ?
H11E C113 H11F 109.5 . . ?
C118 C114 C115 107.04(11) . . ?
C118 C114 C111 126.80(11) . . ?
C115 C114 C111 126.12(11) . . ?
C118 C114 Fe1 68.67(7) . . ?
C115 C114 Fe1 69.00(7) . . ?
C111 C114 Fe1 129.05(9) . . ?
C116 C115 C114 108.23(11) . . ?
C116 C115 Fe1 69.42(7) . . ?
C114 C115 Fe1 70.20(7) . . ?
C116 C115 H115 125.9 . . ?
C114 C115 H115 125.9 . . ?
Fe1 C115 H115 125.9 . . ?
C117 C116 C115 108.02(11) . . ?
C117 C116 Fe1 69.45(8) . . ?
C115 C116 Fe1 69.81(7) . . ?
C117 C116 H116 126.0 . . ?
C115 C116 H116 126.0 . . ?
Fe1 C116 H116 126.0 . . ?
C116 C117 C118 108.27(11) . . ?
C116 C117 Fe1 69.87(8) . . ?
C118 C117 Fe1 69.72(7) . . ?
C116 C117 H117 125.9 . . ?
C118 C117 H117 125.9 . . ?
Fe1 C117 H117 125.9 . . ?
C117 C118 C114 108.43(12) . . ?
C117 C118 Fe1 69.55(8) . . ?
C114 C118 Fe1 70.50(7) . . ?
C117 C118 H118 125.8 . . ?
C114 C118 H118 125.8 . . ?
Fe1 C118 H118 125.8 . . ?
C123 C119 C120 108.05(13) . . ?
C123 C119 Fe1 70.43(8) . . ?
C120 C119 Fe1 69.24(8) . . ?
C123 C119 H119 126.0 . . ?
C120 C119 H119 126.0 . . ?
Fe1 C119 H119 126.0 . . ?
C121 C120 C119 107.83(13) . . ?
C121 C120 Fe1 69.77(8) . . ?
C119 C120 Fe1 69.95(8) . . ?
C121 C120 H120 126.1 . . ?
C119 C120 H120 126.1 . . ?
Fe1 C120 H120 126.1 . . ?
C120 C121 C122 108.10(13) . . ?
C120 C121 Fe1 69.60(8) . . ?
C122 C121 Fe1 70.10(8) . . ?
C120 C121 H121 126.0 . . ?
C122 C121 H121 126.0 . . ?
Fe1 C121 H121 126.0 . . ?
C121 C122 C123 108.12(13) . . ?
C121 C122 Fe1 69.33(8) . . ?
C123 C122 Fe1 70.30(8) . . ?
C121 C122 H122 125.9 . . ?
C123 C122 H122 125.9 . . ?
Fe1 C122 H122 125.9 . . ?
C119 C123 C122 107.89(13) . . ?
C119 C123 Fe1 69.24(8) . . ?
C122 C123 Fe1 69.35(8) . . ?
C119 C123 H123 126.0 . . ?
C122 C123 H123 126.0 . . ?
Fe1 C123 H123 126.0 . . ?
C216 Fe2 C217 40.68(6) . . ?
C216 Fe2 C215 40.79(5) . . ?
C217 Fe2 C215 68.59(6) . . ?
C216 Fe2 C220 161.10(7) . . ?
C217 Fe2 C220 158.05(7) . . ?
C215 Fe2 C220 126.48(6) . . ?
C216 Fe2 C218 68.40(6) . . ?
C217 Fe2 C218 40.71(5) . . ?
C215 Fe2 C218 68.44(5) . . ?
C220 Fe2 C218 124.52(6) . . ?
C216 Fe2 C219 122.61(7) . . ?
C217 Fe2 C219 158.70(7) . . ?
C215 Fe2 C219 107.26(6) . . ?
C220 Fe2 C219 40.52(7) . . ?
C218 Fe2 C219 159.07(6) . . ?
C216 Fe2 C223 104.12(6) . . ?
C217 Fe2 C223 121.62(6) . . ?
C215 Fe2 C223 118.91(6) . . ?
C220 Fe2 C223 68.16(6) . . ?
C218 Fe2 C223 159.80(6) . . ?
C219 Fe2 C223 40.63(6) . . ?
C216 Fe2 C222 118.10(6) . . ?
C217 Fe2 C222 105.77(6) . . ?
C215 Fe2 C222 153.51(6) . . ?
C220 Fe2 C222 67.96(6) . . ?
C218 Fe2 C222 125.06(6) . . ?
C219 Fe2 C222 68.12(6) . . ?
C223 Fe2 C222 40.47(6) . . ?
C216 Fe2 C221 154.43(6) . . ?
C217 Fe2 C221 121.12(6) . . ?
C215 Fe2 C221 164.33(6) . . ?
C220 Fe2 C221 40.57(6) . . ?
C218 Fe2 C221 109.98(6) . . ?
C219 Fe2 C221 68.32(7) . . ?
C223 Fe2 C221 68.24(6) . . ?
C222 Fe2 C221 40.42(6) . . ?
C216 Fe2 C214 68.67(5) . . ?
C217 Fe2 C214 68.67(5) . . ?
C215 Fe2 C214 40.83(5) . . ?
C220 Fe2 C214 110.97(6) . . ?
C218 Fe2 C214 40.68(5) . . ?
C219 Fe2 C214 122.74(6) . . ?
C223 Fe2 C214 155.95(6) . . ?
C222 Fe2 C214 163.28(6) . . ?
C221 Fe2 C214 127.84(6) . . ?
C213 C211 C212 111.14(11) . . ?
C213 C211 C214 107.53(10) . . ?
C212 C211 C214 107.31(10) . . ?
C213 C211 C2 111.55(10) . . ?
C212 C211 C2 110.89(10) . . ?
C214 C211 C2 108.22(10) . . ?
C211 C212 H21A 109.5 . . ?
C211 C212 H21B 109.5 . . ?
H21A C212 H21B 109.5 . . ?
C211 C212 H21C 109.5 . . ?
H21A C212 H21C 109.5 . . ?
H21B C212 H21C 109.5 . . ?
C211 C213 H21D 109.5 . . ?
C211 C213 H21E 109.5 . . ?
H21D C213 H21E 109.5 . . ?
C211 C213 H21F 109.5 . . ?
H21D C213 H21F 109.5 . . ?
H21E C213 H21F 109.5 . . ?
C218 C214 C215 106.98(11) . . ?
C218 C214 C211 126.43(11) . . ?
C215 C214 C211 126.59(11) . . ?
C218 C214 Fe2 69.02(7) . . ?
C215 C214 Fe2 68.82(7) . . ?
C211 C214 Fe2 127.61(9) . . ?
C216 C215 C214 108.24(12) . . ?
C216 C215 Fe2 69.37(8) . . ?
C214 C215 Fe2 70.35(7) . . ?
C216 C215 H215 125.9 . . ?
C214 C215 H215 125.9 . . ?
Fe2 C215 H215 125.9 . . ?
C217 C216 C215 108.28(12) . . ?
C217 C216 Fe2 69.80(8) . . ?
C215 C216 Fe2 69.85(8) . . ?
C217 C216 H216 125.9 . . ?
C215 C216 H216 125.9 . . ?
Fe2 C216 H216 125.9 . . ?
C216 C217 C218 107.88(12) . . ?
C216 C217 Fe2 69.51(8) . . ?
C218 C217 Fe2 69.87(8) . . ?
C216 C217 H217 126.1 . . ?
C218 C217 H217 126.1 . . ?
Fe2 C217 H217 126.1 . . ?
C217 C218 C214 108.61(12) . . ?
C217 C218 Fe2 69.42(8) . . ?
C214 C218 Fe2 70.29(7) . . ?
C217 C218 H218 125.7 . . ?
C214 C218 H218 125.7 . . ?
Fe2 C218 H218 125.7 . . ?
C220 C219 C223 107.77(14) . . ?
C220 C219 Fe2 69.61(9) . . ?
C223 C219 Fe2 69.74(8) . . ?
C220 C219 H219 126.1 . . ?
C223 C219 H219 126.1 . . ?
Fe2 C219 H219 126.1 . . ?
C219 C220 C221 108.42(13) . . ?
C219 C220 Fe2 69.86(9) . . ?
C221 C220 Fe2 69.96(8) . . ?
C219 C220 H220 125.8 . . ?
C221 C220 H220 125.8 . . ?
Fe2 C220 H220 125.8 . . ?
C222 C221 C220 107.54(14) . . ?
C222 C221 Fe2 69.73(8) . . ?
C220 C221 Fe2 69.47(8) . . ?
C222 C221 H221 126.2 . . ?
C220 C221 H221 126.2 . . ?
Fe2 C221 H221 126.2 . . ?
C221 C222 C223 108.48(13) . . ?
C221 C222 Fe2 69.85(8) . . ?
C223 C222 Fe2 69.76(8) . . ?
C221 C222 H222 125.8 . . ?
C223 C222 H222 125.8 . . ?
Fe2 C222 H222 125.8 . . ?
C222 C223 C219 107.80(14) . . ?
C222 C223 Fe2 69.77(8) . . ?
C219 C223 Fe2 69.64(8) . . ?
C222 C223 H223 126.1 . . ?
C219 C223 H223 126.1 . . ?
Fe2 C223 H223 126.1 . . ?

loop_
_geom_bond_atom_site_label_1
_geom_bond_atom_site_label_2
_geom_bond_distance
_geom_bond_site_symmetry_2
_geom_bond_publ_flag
C1 C111 1.5906(17) . ?
C1 B5 1.6832(19) . ?
C1 B4 1.6956(18) . ?
C1 B3 1.7305(19) . ?
C1 B6 1.7404(18) . ?
C1 C2 1.9378(16) . ?
C2 C211 1.5908(17) . ?
C2 B7 1.6823(18) . ?
C2 B11 1.6881(19) . ?
C2 B6 1.7286(19) . ?
C2 B3 1.7438(18) . ?
B3 B4 1.779(2) . ?
B3 B7 1.793(2) . ?
B3 B8 1.799(2) . ?
B3 H3C 1.040(16) . ?
B4 B8 1.757(2) . ?
B4 B5 1.773(2) . ?
B4 B9 1.775(2) . ?
B4 H4C 1.054(16) . ?
B5 B10 1.760(2) . ?
B5 B9 1.780(2) . ?
B5 B6 1.790(2) . ?
B5 H5C 1.071(16) . ?
B6 B11 1.778(2) . ?
B6 B10 1.789(2) . ?
B6 H6C 1.052(16) . ?
B7 B8 1.762(2) . ?
B7 B11 1.779(2) . ?
B7 B12 1.785(2) . ?
B7 H7C 1.087(16) . ?
B8 B9 1.780(2) . ?
B8 B12 1.781(2) . ?
B8 H8C 1.043(17) . ?
B9 B12 1.759(2) . ?
B9 B10 1.774(2) . ?
B9 H9C 1.055(17) . ?
B10 B11 1.760(2) . ?
B10 B12 1.777(2) . ?
B10 H10C 1.055(17) . ?
B11 B12 1.775(2) . ?
B11 H11C 1.078(17) . ?
B12 H12C 1.079(17) . ?
Fe1 C117 2.0384(14) . ?
Fe1 C120 2.0390(14) . ?
Fe1 C118 2.0407(13) . ?
Fe1 C121 2.0413(14) . ?
Fe1 C116 2.0439(14) . ?
Fe1 C119 2.0484(15) . ?
Fe1 C115 2.0491(13) . ?
Fe1 C122 2.0515(14) . ?
Fe1 C123 2.0641(14) . ?
Fe1 C114 2.0651(12) . ?
C111 C112 1.5268(17) . ?
C111 C114 1.5281(17) . ?
C111 C113 1.5350(18) . ?
C112 H11A 0.9800 . ?
C112 H11B 0.9800 . ?
C112 H11X 0.9800 . ?
C113 H11D 0.9800 . ?
C113 H11E 0.9800 . ?
C113 H11F 0.9800 . ?
C114 C118 1.4322(17) . ?
C114 C115 1.4343(18) . ?
C115 C116 1.4258(18) . ?
C115 H115 1.0000 . ?
C116 C117 1.419(2) . ?
C116 H116 1.0000 . ?
C117 C118 1.4195(18) . ?
C117 H117 1.0000 . ?
C118 H118 1.0000 . ?
C119 C123 1.418(2) . ?
C119 C120 1.425(2) . ?
C119 H119 1.0000 . ?
C120 C121 1.417(2) . ?
C120 H120 1.0000 . ?
C121 C122 1.4189(19) . ?
C121 H121 1.0000 . ?
C122 C123 1.419(2) . ?
C122 H122 1.0000 . ?
C123 H123 1.0000 . ?
Fe2 C216 2.0392(14) . ?
Fe2 C217 2.0431(14) . ?
Fe2 C215 2.0456(13) . ?
Fe2 C220 2.0462(15) . ?
Fe2 C218 2.0491(13) . ?
Fe2 C219 2.0495(15) . ?
Fe2 C223 2.0509(14) . ?
Fe2 C222 2.0510(14) . ?
Fe2 C221 2.0527(15) . ?
Fe2 C214 2.0660(12) . ?
C211 C213 1.5340(18) . ?
C211 C212 1.5367(18) . ?
C211 C214 1.5371(17) . ?
C212 H21A 0.9800 . ?
C212 H21B 0.9800 . ?
C212 H21C 0.9800 . ?
C213 H21D 0.9800 . ?
C213 H21E 0.9800 . ?
C213 H21F 0.9800 . ?
C214 C218 1.4305(18) . ?
C214 C215 1.4345(18) . ?
C215 C216 1.4235(19) . ?
C215 H215 1.0000 . ?
C216 C217 1.419(2) . ?
C216 H216 1.0000 . ?
C217 C218 1.4233(19) . ?
C217 H217 1.0000 . ?
C218 H218 1.0000 . ?
C219 C220 1.418(2) . ?
C219 C223 1.423(2) . ?
C219 H219 1.0000 . ?
C220 C221 1.421(2) . ?
C220 H220 1.0000 . ?
C221 C222 1.418(2) . ?
C221 H221 1.0000 . ?
C222 C223 1.419(2) . ?
C222 H222 1.0000 . ?
C223 H223 1.0000 . ?

loop_
_geom_torsion_atom_site_label_1
_geom_torsion_atom_site_label_2
_geom_torsion_atom_site_label_3
_geom_torsion_atom_site_label_4
_geom_torsion
_geom_torsion_site_symmetry_1
_geom_torsion_site_symmetry_2
_geom_torsion_site_symmetry_3
_geom_torsion_site_symmetry_4
_geom_torsion_publ_flag
C111 C1 C2 C211 -3.27(17) . . . . ?
B5 C1 C2 C211 -147.28(11) . . . . ?
B4 C1 C2 C211 146.56(11) . . . . ?
B3 C1 C2 C211 106.38(12) . . . . ?
B6 C1 C2 C211 -107.40(12) . . . . ?
C111 C1 C2 B7 -149.40(11) . . . . ?
B5 C1 C2 B7 66.58(11) . . . . ?
B4 C1 C2 B7 0.42(12) . . . . ?
B3 C1 C2 B7 -39.76(9) . . . . ?
B6 C1 C2 B7 106.47(11) . . . . ?
C111 C1 C2 B11 143.86(11) . . . . ?
B5 C1 C2 B11 -0.15(12) . . . . ?
B4 C1 C2 B11 -66.31(11) . . . . ?
B3 C1 C2 B11 -106.49(10) . . . . ?
B6 C1 C2 B11 39.74(9) . . . . ?
C111 C1 C2 B6 104.13(13) . . . . ?
B5 C1 C2 B6 -39.89(9) . . . . ?
B4 C1 C2 B6 -106.05(10) . . . . ?
B3 C1 C2 B6 -146.22(10) . . . . ?
C111 C1 C2 B3 -109.65(13) . . . . ?
B5 C1 C2 B3 106.34(10) . . . . ?
B4 C1 C2 B3 40.18(9) . . . . ?
B6 C1 C2 B3 146.22(10) . . . . ?
C111 C1 B3 C2 115.48(11) . . . . ?
B5 C1 B3 C2 -95.05(10) . . . . ?
B4 C1 B3 C2 -135.64(10) . . . . ?
B6 C1 B3 C2 -28.43(9) . . . . ?
C111 C1 B3 B4 -108.87(12) . . . . ?
B5 C1 B3 B4 40.59(10) . . . . ?
B6 C1 B3 B4 107.21(10) . . . . ?
C2 C1 B3 B4 135.64(10) . . . . ?
C111 C1 B3 B7 153.51(10) . . . . ?
B5 C1 B3 B7 -57.02(12) . . . . ?
B4 C1 B3 B7 -97.61(11) . . . . ?
B6 C1 B3 B7 9.60(12) . . . . ?
C2 C1 B3 B7 38.03(8) . . . . ?
C111 C1 B3 B8 -144.55(11) . . . . ?
B5 C1 B3 B8 4.92(13) . . . . ?
B4 C1 B3 B8 -35.67(9) . . . . ?
B6 C1 B3 B8 71.54(11) . . . . ?
C2 C1 B3 B8 99.97(10) . . . . ?
C211 C2 B3 C1 -115.04(11) . . . . ?
B7 C2 B3 C1 136.48(10) . . . . ?
B11 C2 B3 C1 94.89(10) . . . . ?
B6 C2 B3 C1 28.63(9) . . . . ?
C211 C2 B3 B4 -154.34(10) . . . . ?
B7 C2 B3 B4 97.19(11) . . . . ?
B11 C2 B3 B4 55.60(13) . . . . ?
B6 C2 B3 B4 -10.67(12) . . . . ?
C1 C2 B3 B4 -39.30(8) . . . . ?
C211 C2 B3 B7 108.47(12) . . . . ?
B11 C2 B3 B7 -41.59(10) . . . . ?
B6 C2 B3 B7 -107.85(10) . . . . ?
C1 C2 B3 B7 -136.48(10) . . . . ?
C211 C2 B3 B8 143.85(11) . . . . ?
B7 C2 B3 B8 35.38(9) . . . . ?
B11 C2 B3 B8 -6.21(13) . . . . ?
B6 C2 B3 B8 -72.47(11) . . . . ?
C1 C2 B3 B8 -101.11(10) . . . . ?
C111 C1 B4 B8 152.82(11) . . . . ?
B5 C1 B4 B8 -100.11(11) . . . . ?
B3 C1 B4 B8 37.50(10) . . . . ?
B6 C1 B4 B8 -58.71(13) . . . . ?
C2 C1 B4 B8 0.22(12) . . . . ?
C111 C1 B4 B5 -107.07(12) . . . . ?
B3 C1 B4 B5 137.61(10) . . . . ?
B6 C1 B4 B5 41.40(9) . . . . ?
C2 C1 B4 B5 100.33(9) . . . . ?
C111 C1 B4 B9 -143.11(11) . . . . ?
B5 C1 B4 B9 -36.03(10) . . . . ?
B3 C1 B4 B9 101.57(11) . . . . ?
B6 C1 B4 B9 5.36(13) . . . . ?
C2 C1 B4 B9 64.29(11) . . . . ?
C111 C1 B4 B3 115.32(12) . . . . ?
B5 C1 B4 B3 -137.61(10) . . . . ?
B6 C1 B4 B3 -96.21(10) . . . . ?
C2 C1 B4 B3 -37.28(8) . . . . ?
C2 B3 B4 C1 43.89(9) . . . . ?
B7 B3 B4 C1 104.17(10) . . . . ?
B8 B3 B4 C1 138.95(10) . . . . ?
C1 B3 B4 B8 -138.95(10) . . . . ?
C2 B3 B4 B8 -95.06(11) . . . . ?
B7 B3 B4 B8 -34.79(9) . . . . ?
C1 B3 B4 B5 -36.48(9) . . . . ?
C2 B3 B4 B5 7.42(13) . . . . ?
B7 B3 B4 B5 67.69(12) . . . . ?
B8 B3 B4 B5 102.48(11) . . . . ?
C1 B3 B4 B9 -99.75(11) . . . . ?
C2 B3 B4 B9 -55.86(13) . . . . ?
B7 B3 B4 B9 4.42(13) . . . . ?
B8 B3 B4 B9 39.21(10) . . . . ?
C111 C1 B5 B10 -148.70(11) . . . . ?
B4 C1 B5 B10 99.76(12) . . . . ?
B3 C1 B5 B10 59.48(13) . . . . ?
B6 C1 B5 B10 -36.76(10) . . . . ?
C2 C1 B5 B10 -0.27(13) . . . . ?
C111 C1 B5 B4 111.54(11) . . . . ?
B3 C1 B5 B4 -40.28(9) . . . . ?
B6 C1 B5 B4 -136.52(10) . . . . ?
C2 C1 B5 B4 -100.02(9) . . . . ?
C111 C1 B5 B9 147.55(10) . . . . ?
B4 C1 B5 B9 36.01(9) . . . . ?
B3 C1 B5 B9 -4.27(13) . . . . ?
B6 C1 B5 B9 -100.51(11) . . . . ?
C2 C1 B5 B9 -64.02(11) . . . . ?
C111 C1 B5 B6 -111.94(11) . . . . ?
B4 C1 B5 B6 136.52(10) . . . . ?
B3 C1 B5 B6 96.24(10) . . . . ?
C2 C1 B5 B6 36.49(8) . . . . ?
B8 B4 B5 C1 101.51(10) . . . . ?
B9 B4 B5 C1 139.68(10) . . . . ?
B3 B4 B5 C1 37.23(9) . . . . ?
C1 B4 B5 B10 -101.93(11) . . . . ?
B8 B4 B5 B10 -0.42(13) . . . . ?
B9 B4 B5 B10 37.76(10) . . . . ?
B3 B4 B5 B10 -64.70(12) . . . . ?
C1 B4 B5 B9 -139.68(10) . . . . ?
B8 B4 B5 B9 -38.18(10) . . . . ?
B3 B4 B5 B9 -102.45(11) . . . . ?
C1 B4 B5 B6 -38.36(9) . . . . ?
B8 B4 B5 B6 63.15(12) . . . . ?
B9 B4 B5 B6 101.32(11) . . . . ?
B3 B4 B5 B6 -1.13(13) . . . . ?
C211 C2 B6 C1 115.01(11) . . . . ?
B7 C2 B6 C1 -95.10(10) . . . . ?
B11 C2 B6 C1 -136.33(10) . . . . ?
B3 C2 B6 C1 -28.43(9) . . . . ?
C211 C2 B6 B11 -108.66(12) . . . . ?
B7 C2 B6 B11 41.23(10) . . . . ?
B3 C2 B6 B11 107.90(10) . . . . ?
C1 C2 B6 B11 136.33(10) . . . . ?
C211 C2 B6 B10 -144.53(11) . . . . ?
B7 C2 B6 B10 5.37(13) . . . . ?
B11 C2 B6 B10 -35.86(9) . . . . ?
B3 C2 B6 B10 72.04(11) . . . . ?
C1 C2 B6 B10 100.47(10) . . . . ?
C211 C2 B6 B5 153.31(10) . . . . ?
B7 C2 B6 B5 -56.80(13) . . . . ?
B11 C2 B6 B5 -98.03(11) . . . . ?
B3 C2 B6 B5 9.87(13) . . . . ?
C1 C2 B6 B5 38.30(9) . . . . ?
C111 C1 B6 C2 -116.92(11) . . . . ?
B5 C1 B6 C2 136.27(10) . . . . ?
B4 C1 B6 C2 94.76(10) . . . . ?
B3 C1 B6 C2 28.68(9) . . . . ?
C111 C1 B6 B11 -155.63(10) . . . . ?
B5 C1 B6 B11 97.55(11) . . . . ?
B4 C1 B6 B11 56.04(13) . . . . ?
B3 C1 B6 B11 -10.04(12) . . . . ?
C2 C1 B6 B11 -38.71(8) . . . . ?
C111 C1 B6 B10 142.04(11) . . . . ?
B5 C1 B6 B10 35.22(10) . . . . ?
B4 C1 B6 B10 -6.29(13) . . . . ?
B3 C1 B6 B10 -72.36(11) . . . . ?
C2 C1 B6 B10 -101.04(10) . . . . ?
C111 C1 B6 B5 106.81(12) . . . . ?
B4 C1 B6 B5 -41.51(10) . . . . ?
B3 C1 B6 B5 -107.59(10) . . . . ?
C2 C1 B6 B5 -136.27(10) . . . . ?
C1 B5 B6 C2 -43.27(9) . . . . ?
B10 B5 B6 C2 96.21(11) . . . . ?
B4 B5 B6 C2 -5.54(13) . . . . ?
B9 B5 B6 C2 57.40(13) . . . . ?
B10 B5 B6 C1 139.48(11) . . . . ?
B4 B5 B6 C1 37.73(9) . . . . ?
B9 B5 B6 C1 100.67(11) . . . . ?
C1 B5 B6 B11 -104.45(11) . . . . ?
B10 B5 B6 B11 35.04(10) . . . . ?
B4 B5 B6 B11 -66.71(12) . . . . ?
B9 B5 B6 B11 -3.78(13) . . . . ?
C1 B5 B6 B10 -139.48(11) . . . . ?
B4 B5 B6 B10 -101.75(11) . . . . ?
B9 B5 B6 B10 -38.82(10) . . . . ?
C211 C2 B7 B8 -150.15(11) . . . . ?
B11 C2 B7 B8 99.60(11) . . . . ?
B6 C2 B7 B8 58.82(13) . . . . ?
B3 C2 B7 B8 -37.26(10) . . . . ?
C1 C2 B7 B8 -0.89(12) . . . . ?
C211 C2 B7 B11 110.25(11) . . . . ?
B6 C2 B7 B11 -40.78(9) . . . . ?
B3 C2 B7 B11 -136.86(10) . . . . ?
C1 C2 B7 B11 -100.49(9) . . . . ?
C211 C2 B7 B12 146.05(10) . . . . ?
B11 C2 B7 B12 35.80(9) . . . . ?
B6 C2 B7 B12 -4.98(13) . . . . ?
B3 C2 B7 B12 -101.06(10) . . . . ?
C1 C2 B7 B12 -64.69(11) . . . . ?
C211 C2 B7 B3 -112.89(11) . . . . ?
B11 C2 B7 B3 136.86(10) . . . . ?
B6 C2 B7 B3 96.08(10) . . . . ?
C1 C2 B7 B3 36.37(8) . . . . ?
C1 B3 B7 C2 -42.99(9) . . . . ?
B4 B3 B7 C2 -104.28(10) . . . . ?
B8 B3 B7 C2 -139.10(11) . . . . ?
C1 B3 B7 B8 96.11(11) . . . . ?
C2 B3 B7 B8 139.10(11) . . . . ?
B4 B3 B7 B8 34.81(10) . . . . ?
C1 B3 B7 B11 -5.73(13) . . . . ?
C2 B3 B7 B11 37.25(9) . . . . ?
B4 B3 B7 B11 -67.03(11) . . . . ?
B8 B3 B7 B11 -101.84(11) . . . . ?
C1 B3 B7 B12 56.99(12) . . . . ?
C2 B3 B7 B12 99.98(11) . . . . ?
B4 B3 B7 B12 -4.31(13) . . . . ?
B8 B3 B7 B12 -39.12(10) . . . . ?
C1 B4 B8 B7 -0.78(14) . . . . ?
B5 B4 B8 B7 -62.35(13) . . . . ?
B9 B4 B8 B7 -100.38(12) . . . . ?
B3 B4 B8 B7 36.08(10) . . . . ?
C1 B4 B8 B9 99.61(11) . . . . ?
B5 B4 B8 B9 38.03(10) . . . . ?
B3 B4 B8 B9 136.46(10) . . . . ?
C1 B4 B8 B12 63.52(13) . . . . ?
B5 B4 B8 B12 1.95(13) . . . . ?
B9 B4 B8 B12 -36.08(10) . . . . ?
B3 B4 B8 B12 100.38(11) . . . . ?
C1 B4 B8 B3 -36.85(9) . . . . ?
B5 B4 B8 B3 -98.43(10) . . . . ?
B9 B4 B8 B3 -136.46(10) . . . . ?
C2 B7 B8 B4 1.07(14) . . . . ?
B11 B7 B8 B4 62.88(13) . . . . ?
B12 B7 B8 B4 100.34(12) . . . . ?
B3 B7 B8 B4 -35.90(10) . . . . ?
C2 B7 B8 B9 -62.98(13) . . . . ?
B11 B7 B8 B9 -1.17(13) . . . . ?
B12 B7 B8 B9 36.29(10) . . . . ?
B3 B7 B8 B9 -99.96(11) . . . . ?
C2 B7 B8 B12 -99.27(11) . . . . ?
B11 B7 B8 B12 -37.46(10) . . . . ?
B3 B7 B8 B12 -136.24(11) . . . . ?
C2 B7 B8 B3 36.97(10) . . . . ?
B11 B7 B8 B3 98.78(11) . . . . ?
B12 B7 B8 B3 136.24(11) . . . . ?
C1 B3 B8 B4 35.22(9) . . . . ?
C2 B3 B8 B4 105.84(10) . . . . ?
B7 B3 B8 B4 140.36(11) . . . . ?
C1 B3 B8 B7 -105.14(10) . . . . ?
C2 B3 B8 B7 -34.52(9) . . . . ?
B4 B3 B8 B7 -140.36(11) . . . . ?
C1 B3 B8 B9 -3.56(13) . . . . ?
C2 B3 B8 B9 67.06(12) . . . . ?
B4 B3 B8 B9 -38.78(10) . . . . ?
B7 B3 B8 B9 101.58(11) . . . . ?
C1 B3 B8 B12 -65.96(12) . . . . ?
C2 B3 B8 B12 4.66(13) . . . . ?
B4 B3 B8 B12 -101.17(11) . . . . ?
B7 B3 B8 B12 39.18(10) . . . . ?
C1 B4 B9 B12 -65.89(13) . . . . ?
B8 B4 B9 B12 36.64(10) . . . . ?
B5 B4 B9 B12 -100.99(11) . . . . ?
B3 B4 B9 B12 -2.86(14) . . . . ?
C1 B4 B9 B10 -2.15(13) . . . . ?
B8 B4 B9 B10 100.38(11) . . . . ?
B5 B4 B9 B10 -37.24(10) . . . . ?
B3 B4 B9 B10 60.88(13) . . . . ?
C1 B4 B9 B5 35.09(9) . . . . ?
B8 B4 B9 B5 137.62(10) . . . . ?
B3 B4 B9 B5 98.13(10) . . . . ?
C1 B4 B9 B8 -102.53(11) . . . . ?
B5 B4 B9 B8 -137.62(10) . . . . ?
B3 B4 B9 B8 -39.50(10) . . . . ?
C1 B5 B9 B12 65.50(13) . . . . ?
B10 B5 B9 B12 -36.82(10) . . . . ?
B4 B5 B9 B12 100.97(12) . . . . ?
B6 B5 B9 B12 2.16(14) . . . . ?
C1 B5 B9 B10 102.32(11) . . . . ?
B4 B5 B9 B10 137.79(10) . . . . ?
B6 B5 B9 B10 38.98(10) . . . . ?
C1 B5 B9 B4 -35.47(9) . . . . ?
B10 B5 B9 B4 -137.79(10) . . . . ?
B6 B5 B9 B4 -98.81(10) . . . . ?
C1 B5 B9 B8 1.79(13) . . . . ?
B10 B5 B9 B8 -100.54(11) . . . . ?
B4 B5 B9 B8 37.25(9) . . . . ?
B6 B5 B9 B8 -61.56(12) . . . . ?
B4 B8 B9 B12 -139.35(11) . . . . ?
B7 B8 B9 B12 -36.84(10) . . . . ?
B3 B8 B9 B12 -100.67(11) . . . . ?
B4 B8 B9 B10 -99.98(11) . . . . ?
B7 B8 B9 B10 2.53(14) . . . . ?
B12 B8 B9 B10 39.37(10) . . . . ?
B3 B8 B9 B10 -61.30(13) . . . . ?
B7 B8 B9 B4 102.51(11) . . . . ?
B12 B8 B9 B4 139.35(11) . . . . ?
B3 B8 B9 B4 38.68(9) . . . . ?
B4 B8 B9 B5 -37.53(9) . . . . ?
B7 B8 B9 B5 64.98(13) . . . . ?
B12 B8 B9 B5 101.82(11) . . . . ?
B3 B8 B9 B5 1.16(13) . . . . ?
C1 B5 B10 B11 0.60(15) . . . . ?
B4 B5 B10 B11 62.82(13) . . . . ?
B9 B5 B10 B11 100.49(12) . . . . ?
B6 B5 B10 B11 -35.97(10) . . . . ?
C1 B5 B10 B9 -99.90(11) . . . . ?
B4 B5 B10 B9 -37.67(10) . . . . ?
B6 B5 B10 B9 -136.46(11) . . . . ?
C1 B5 B10 B12 -63.50(13) . . . . ?
B4 B5 B10 B12 -1.28(13) . . . . ?
B9 B5 B10 B12 36.40(10) . . . . ?
B6 B5 B10 B12 -100.07(11) . . . . ?
C1 B5 B10 B6 36.57(10) . . . . ?
B4 B5 B10 B6 98.79(11) . . . . ?
B9 B5 B10 B6 136.46(11) . . . . ?
B12 B9 B10 B11 36.45(10) . . . . ?
B4 B9 B10 B11 -65.25(13) . . . . ?
B5 B9 B10 B11 -102.69(11) . . . . ?
B8 B9 B10 B11 -2.93(14) . . . . ?
B12 B9 B10 B5 139.13(11) . . . . ?
B4 B9 B10 B5 37.44(10) . . . . ?
B8 B9 B10 B5 99.76(11) . . . . ?
B4 B9 B10 B12 -101.70(11) . . . . ?
B5 B9 B10 B12 -139.13(11) . . . . ?
B8 B9 B10 B12 -39.38(10) . . . . ?
B12 B9 B10 B6 100.05(11) . . . . ?
B4 B9 B10 B6 -1.64(14) . . . . ?
B5 B9 B10 B6 -39.08(10) . . . . ?
B8 B9 B10 B6 60.67(13) . . . . ?
C2 B6 B10 B11 35.16(9) . . . . ?
C1 B6 B10 B11 106.01(10) . . . . ?
B5 B6 B10 B11 140.37(11) . . . . ?
C2 B6 B10 B5 -105.20(10) . . . . ?
C1 B6 B10 B5 -34.36(9) . . . . ?
B11 B6 B10 B5 -140.37(11) . . . . ?
C2 B6 B10 B9 -66.17(12) . . . . ?
C1 B6 B10 B9 4.68(13) . . . . ?
B11 B6 B10 B9 -101.33(11) . . . . ?
B5 B6 B10 B9 39.03(10) . . . . ?
C2 B6 B10 B12 -3.53(13) . . . . ?
C1 B6 B10 B12 67.32(12) . . . . ?
B11 B6 B10 B12 -38.69(10) . . . . ?
B5 B6 B10 B12 101.67(11) . . . . ?
C211 C2 B11 B10 150.51(11) . . . . ?
B7 C2 B11 B10 -99.92(11) . . . . ?
B6 C2 B11 B10 37.29(10) . . . . ?
B3 C2 B11 B10 -58.62(13) . . . . ?
C1 C2 B11 B10 0.51(12) . . . . ?
C211 C2 B11 B12 -145.63(11) . . . . ?
B7 C2 B11 B12 -36.07(10) . . . . ?
B6 C2 B11 B12 101.14(11) . . . . ?
B3 C2 B11 B12 5.24(13) . . . . ?
C1 C2 B11 B12 64.36(11) . . . . ?
C211 C2 B11 B6 113.23(12) . . . . ?
B7 C2 B11 B6 -137.21(10) . . . . ?
B3 C2 B11 B6 -95.90(10) . . . . ?
C1 C2 B11 B6 -36.78(8) . . . . ?
C211 C2 B11 B7 -109.57(11) . . . . ?
B6 C2 B11 B7 137.21(10) . . . . ?
B3 C2 B11 B7 41.30(9) . . . . ?
C1 C2 B11 B7 100.43(9) . . . . ?
B5 B10 B11 C2 -0.70(15) . . . . ?
B9 B10 B11 C2 63.65(13) . . . . ?
B12 B10 B11 C2 99.74(11) . . . . ?
B6 B10 B11 C2 -36.86(10) . . . . ?
B5 B10 B11 B12 -100.43(12) . . . . ?
B9 B10 B11 B12 -36.09(10) . . . . ?
B6 B10 B11 B12 -136.59(11) . . . . ?
B5 B10 B11 B6 36.16(10) . . . . ?
B9 B10 B11 B6 100.51(11) . . . . ?
B12 B10 B11 B6 136.59(11) . . . . ?
B5 B10 B11 B7 -62.12(13) . . . . ?
B9 B10 B11 B7 2.23(14) . . . . ?
B12 B10 B11 B7 38.31(10) . . . . ?
B6 B10 B11 B7 -98.28(11) . . . . ?
C1 B6 B11 C2 43.38(9) . . . . ?
B10 B6 B11 C2 138.92(10) . . . . ?
B5 B6 B11 C2 103.97(10) . . . . ?
C2 B6 B11 B10 -138.92(10) . . . . ?
C1 B6 B11 B10 -95.53(11) . . . . ?
B5 B6 B11 B10 -34.95(10) . . . . ?
C2 B6 B11 B12 -100.00(11) . . . . ?
C1 B6 B11 B12 -56.61(13) . . . . ?
B10 B6 B11 B12 38.92(10) . . . . ?
B5 B6 B11 B12 3.97(13) . . . . ?
C2 B6 B11 B7 -36.75(9) . . . . ?
C1 B6 B11 B7 6.64(13) . . . . ?
B10 B6 B11 B7 102.17(11) . . . . ?
B5 B6 B11 B7 67.22(12) . . . . ?
B8 B7 B11 C2 -101.98(11) . . . . ?
B12 B7 B11 C2 -139.68(10) . . . . ?
B3 B7 B11 C2 -38.10(9) . . . . ?
C2 B7 B11 B10 101.33(11) . . . . ?
B8 B7 B11 B10 -0.65(13) . . . . ?
B12 B7 B11 B10 -38.35(10) . . . . ?
B3 B7 B11 B10 63.23(12) . . . . ?
C2 B7 B11 B12 139.68(10) . . . . ?
B8 B7 B11 B12 37.71(10) . . . . ?
B3 B7 B11 B12 101.58(10) . . . . ?
C2 B7 B11 B6 37.57(9) . . . . ?
B8 B7 B11 B6 -64.41(12) . . . . ?
B12 B7 B11 B6 -102.12(11) . . . . ?
B3 B7 B11 B6 -0.54(12) . . . . ?
B10 B9 B12 B11 -36.09(10) . . . . ?
B4 B9 B12 B11 63.67(14) . . . . ?
B5 B9 B12 B11 0.29(14) . . . . ?
B8 B9 B12 B11 99.79(11) . . . . ?
B4 B9 B12 B10 99.76(11) . . . . ?
B5 B9 B12 B10 36.38(10) . . . . ?
B8 B9 B12 B10 135.88(11) . . . . ?
B10 B9 B12 B8 -135.88(11) . . . . ?
B4 B9 B12 B8 -36.12(10) . . . . ?
B5 B9 B12 B8 -99.50(11) . . . . ?
B10 B9 B12 B7 -99.61(11) . . . . ?
B4 B9 B12 B7 0.15(14) . . . . ?
B5 B9 B12 B7 -63.23(14) . . . . ?
B8 B9 B12 B7 36.27(10) . . . . ?
C2 B11 B12 B9 -65.72(13) . . . . ?
B10 B11 B12 B9 36.44(10) . . . . ?
B6 B11 B12 B9 -2.66(14) . . . . ?
B7 B11 B12 B9 -100.81(12) . . . . ?
C2 B11 B12 B10 -102.16(11) . . . . ?
B6 B11 B12 B10 -39.10(10) . . . . ?
B7 B11 B12 B10 -137.25(10) . . . . ?
C2 B11 B12 B8 -1.98(14) . . . . ?
B10 B11 B12 B8 100.18(11) . . . . ?
B6 B11 B12 B8 61.08(13) . . . . ?
B7 B11 B12 B8 -37.07(10) . . . . ?
C2 B11 B12 B7 35.08(9) . . . . ?
B10 B11 B12 B7 137.25(10) . . . . ?
B6 B11 B12 B7 98.15(11) . . . . ?
B11 B10 B12 B9 -139.50(11) . . . . ?
B5 B10 B12 B9 -36.86(10) . . . . ?
B6 B10 B12 B9 -100.86(11) . . . . ?
B5 B10 B12 B11 102.64(11) . . . . ?
B9 B10 B12 B11 139.50(11) . . . . ?
B6 B10 B12 B11 38.64(9) . . . . ?
B11 B10 B12 B8 -100.18(11) . . . . ?
B5 B10 B12 B8 2.45(13) . . . . ?
B9 B10 B12 B8 39.31(10) . . . . ?
B6 B10 B12 B8 -61.55(12) . . . . ?
B11 B10 B12 B7 -37.93(9) . . . . ?
B5 B10 B12 B7 64.71(12) . . . . ?
B9 B10 B12 B7 101.57(11) . . . . ?
B6 B10 B12 B7 0.71(13) . . . . ?
B4 B8 B12 B9 36.53(10) . . . . ?
B7 B8 B12 B9 139.13(11) . . . . ?
B3 B8 B12 B9 99.97(11) . . . . ?
B4 B8 B12 B11 -65.20(13) . . . . ?
B7 B8 B12 B11 37.41(10) . . . . ?
B9 B8 B12 B11 -101.73(12) . . . . ?
B3 B8 B12 B11 -1.76(14) . . . . ?
B4 B8 B12 B10 -2.71(13) . . . . ?
B7 B8 B12 B10 99.90(11) . . . . ?
B9 B8 B12 B10 -39.24(10) . . . . ?
B3 B8 B12 B10 60.73(12) . . . . ?
B4 B8 B12 B7 -102.61(11) . . . . ?
B9 B8 B12 B7 -139.13(11) . . . . ?
B3 B8 B12 B7 -39.16(9) . . . . ?
C2 B7 B12 B9 65.97(13) . . . . ?
B8 B7 B12 B9 -36.77(10) . . . . ?
B11 B7 B12 B9 101.15(12) . . . . ?
B3 B7 B12 B9 2.59(14) . . . . ?
C2 B7 B12 B11 -35.18(9) . . . . ?
B8 B7 B12 B11 -137.92(11) . . . . ?
B3 B7 B12 B11 -98.56(10) . . . . ?
C2 B7 B12 B10 2.48(13) . . . . ?
B8 B7 B12 B10 -100.26(11) . . . . ?
B11 B7 B12 B10 37.66(10) . . . . ?
B3 B7 B12 B10 -60.90(12) . . . . ?
C2 B7 B12 B8 102.74(11) . . . . ?
B11 B7 B12 B8 137.92(11) . . . . ?
B3 B7 B12 B8 39.36(10) . . . . ?
B5 C1 C111 C112 -176.78(10) . . . . ?
B4 C1 C111 C112 -103.74(12) . . . . ?
B3 C1 C111 C112 -28.56(15) . . . . ?
B6 C1 C111 C112 110.36(12) . . . . ?
C2 C1 C111 C112 42.45(15) . . . . ?
B5 C1 C111 C114 -58.18(13) . . . . ?
B4 C1 C111 C114 14.86(14) . . . . ?
B3 C1 C111 C114 90.04(12) . . . . ?
B6 C1 C111 C114 -131.04(11) . . . . ?
C2 C1 C111 C114 161.05(10) . . . . ?
B5 C1 C111 C113 60.14(13) . . . . ?
B4 C1 C111 C113 133.17(11) . . . . ?
B3 C1 C111 C113 -151.65(11) . . . . ?
B6 C1 C111 C113 -12.73(14) . . . . ?
C2 C1 C111 C113 -80.64(13) . . . . ?
C112 C111 C114 C118 -152.33(12) . . . . ?
C113 C111 C114 C118 -34.37(17) . . . . ?
C1 C111 C114 C118 85.34(14) . . . . ?
C112 C111 C114 C115 30.11(16) . . . . ?
C113 C111 C114 C115 148.08(12) . . . . ?
C1 C111 C114 C115 -92.22(14) . . . . ?
C112 C111 C114 Fe1 -61.07(14) . . . . ?
C113 C111 C114 Fe1 56.89(14) . . . . ?
C1 C111 C114 Fe1 176.60(8) . . . . ?
C117 Fe1 C114 C118 -37.64(8) . . . . ?
C120 Fe1 C114 C118 -153.57(18) . . . . ?
C121 Fe1 C114 C118 36.85(16) . . . . ?
C116 Fe1 C114 C118 -81.47(8) . . . . ?
C119 Fe1 C114 C118 163.98(8) . . . . ?
C115 Fe1 C114 C118 -119.14(11) . . . . ?
C122 Fe1 C114 C118 77.18(9) . . . . ?
C123 Fe1 C114 C118 120.98(8) . . . . ?
C117 Fe1 C114 C115 81.50(8) . . . . ?
C120 Fe1 C114 C115 -34.4(2) . . . . ?
C118 Fe1 C114 C115 119.14(11) . . . . ?
C121 Fe1 C114 C115 155.99(12) . . . . ?
C116 Fe1 C114 C115 37.67(8) . . . . ?
C119 Fe1 C114 C115 -76.88(10) . . . . ?
C122 Fe1 C114 C115 -163.68(8) . . . . ?
C123 Fe1 C114 C115 -119.88(8) . . . . ?
C117 Fe1 C114 C111 -158.40(13) . . . . ?
C120 Fe1 C114 C111 85.7(2) . . . . ?
C118 Fe1 C114 C111 -120.75(14) . . . . ?
C121 Fe1 C114 C111 -83.90(17) . . . . ?
C116 Fe1 C114 C111 157.77(12) . . . . ?
C119 Fe1 C114 C111 43.22(14) . . . . ?
C115 Fe1 C114 C111 120.10(14) . . . . ?
C122 Fe1 C114 C111 -43.57(13) . . . . ?
C123 Fe1 C114 C111 0.23(13) . . . . ?
C118 C114 C115 C116 -0.89(14) . . . . ?
C111 C114 C115 C116 177.06(12) . . . . ?
Fe1 C114 C115 C116 -59.21(9) . . . . ?
C118 C114 C115 Fe1 58.32(9) . . . . ?
C111 C114 C115 Fe1 -123.73(12) . . . . ?
C117 Fe1 C115 C116 37.63(8) . . . . ?
C120 Fe1 C115 C116 -72.33(10) . . . . ?
C118 Fe1 C115 C116 81.54(9) . . . . ?
C121 Fe1 C115 C116 -33.83(19) . . . . ?
C119 Fe1 C115 C116 -115.84(9) . . . . ?
C122 Fe1 C115 C116 162.99(15) . . . . ?
C123 Fe1 C115 C116 -158.53(8) . . . . ?
C114 Fe1 C115 C116 119.36(11) . . . . ?
C117 Fe1 C115 C114 -81.73(8) . . . . ?
C120 Fe1 C115 C114 168.31(8) . . . . ?
C118 Fe1 C115 C114 -37.83(7) . . . . ?
C121 Fe1 C115 C114 -153.20(14) . . . . ?
C116 Fe1 C115 C114 -119.36(11) . . . . ?
C119 Fe1 C115 C114 124.80(8) . . . . ?
C122 Fe1 C115 C114 43.63(19) . . . . ?
C123 Fe1 C115 C114 82.11(9) . . . . ?
C114 C115 C116 C117 0.55(15) . . . . ?
Fe1 C115 C116 C117 -59.14(9) . . . . ?
C114 C115 C116 Fe1 59.69(9) . . . . ?
C120 Fe1 C116 C117 -115.34(9) . . . . ?
C118 Fe1 C116 C117 37.63(8) . . . . ?
C121 Fe1 C116 C117 -74.19(9) . . . . ?
C119 Fe1 C116 C117 -156.35(8) . . . . ?
C115 Fe1 C116 C117 119.33(11) . . . . ?
C122 Fe1 C116 C117 -45.56(17) . . . . ?
C123 Fe1 C116 C117 176.08(14) . . . . ?
C114 Fe1 C116 C117 81.63(8) . . . . ?
C117 Fe1 C116 C115 -119.33(11) . . . . ?
C120 Fe1 C116 C115 125.33(9) . . . . ?
C118 Fe1 C116 C115 -81.70(8) . . . . ?
C121 Fe1 C116 C115 166.48(8) . . . . ?
C119 Fe1 C116 C115 84.32(9) . . . . ?
C122 Fe1 C116 C115 -164.89(13) . . . . ?
C123 Fe1 C116 C115 56.75(18) . . . . ?
C114 Fe1 C116 C115 -37.70(7) . . . . ?
C115 C116 C117 C118 0.01(15) . . . . ?
Fe1 C116 C117 C118 -59.36(9) . . . . ?
C115 C116 C117 Fe1 59.37(9) . . . . ?
C120 Fe1 C117 C116 80.76(9) . . . . ?
C118 Fe1 C117 C116 -119.43(11) . . . . ?
C121 Fe1 C117 C116 121.67(8) . . . . ?
C119 Fe1 C117 C116 54.26(16) . . . . ?
C115 Fe1 C117 C116 -37.72(8) . . . . ?
C122 Fe1 C117 C116 161.32(8) . . . . ?
C123 Fe1 C117 C116 -175.89(14) . . . . ?
C114 Fe1 C117 C116 -81.70(8) . . . . ?
C120 Fe1 C117 C118 -159.81(8) . . . . ?
C121 Fe1 C117 C118 -118.90(8) . . . . ?
C116 Fe1 C117 C118 119.43(11) . . . . ?
C119 Fe1 C117 C118 173.69(12) . . . . ?
C115 Fe1 C117 C118 81.71(8) . . . . ?
C122 Fe1 C117 C118 -79.25(9) . . . . ?
C123 Fe1 C117 C118 -56.46(18) . . . . ?
C114 Fe1 C117 C118 37.73(7) . . . . ?
C116 C117 C118 C114 -0.57(15) . . . . ?
Fe1 C117 C118 C114 -60.02(9) . . . . ?
C116 C117 C118 Fe1 59.45(9) . . . . ?
C115 C114 C118 C117 0.90(14) . . . . ?
C111 C114 C118 C117 -177.04(12) . . . . ?
Fe1 C114 C118 C117 59.42(9) . . . . ?
C115 C114 C118 Fe1 -58.52(9) . . . . ?
C111 C114 C118 Fe1 123.54(12) . . . . ?
C120 Fe1 C118 C117 43.39(16) . . . . ?
C121 Fe1 C118 C117 76.57(9) . . . . ?
C116 Fe1 C118 C117 -37.59(8) . . . . ?
C119 Fe1 C118 C117 -170.54(19) . . . . ?
C115 Fe1 C118 C117 -81.54(8) . . . . ?
C122 Fe1 C118 C117 119.06(8) . . . . ?
C123 Fe1 C118 C117 159.45(8) . . . . ?
C114 Fe1 C118 C117 -119.34(11) . . . . ?
C117 Fe1 C118 C114 119.34(11) . . . . ?
C120 Fe1 C118 C114 162.73(12) . . . . ?
C121 Fe1 C118 C114 -164.08(7) . . . . ?
C116 Fe1 C118 C114 81.76(8) . . . . ?
C119 Fe1 C118 C114 -51.2(2) . . . . ?
C115 Fe1 C118 C114 37.81(7) . . . . ?
C122 Fe1 C118 C114 -121.59(8) . . . . ?
C123 Fe1 C118 C114 -81.21(9) . . . . ?
C117 Fe1 C119 C123 156.21(13) . . . . ?
C120 Fe1 C119 C123 119.11(13) . . . . ?
C118 Fe1 C119 C123 -38.6(2) . . . . ?
C121 Fe1 C119 C123 81.22(9) . . . . ?
C116 Fe1 C119 C123 -165.23(8) . . . . ?
C115 Fe1 C119 C123 -121.40(9) . . . . ?
C122 Fe1 C119 C123 37.37(8) . . . . ?
C114 Fe1 C119 C123 -78.70(10) . . . . ?
C117 Fe1 C119 C120 37.10(18) . . . . ?
C118 Fe1 C119 C120 -157.72(18) . . . . ?
C121 Fe1 C119 C120 -37.88(9) . . . . ?
C116 Fe1 C119 C120 75.66(10) . . . . ?
C115 Fe1 C119 C120 119.49(9) . . . . ?
C122 Fe1 C119 C120 -81.74(9) . . . . ?
C123 Fe1 C119 C120 -119.11(13) . . . . ?
C114 Fe1 C119 C120 162.19(8) . . . . ?
C123 C119 C120 C121 -0.25(16) . . . . ?
Fe1 C119 C120 C121 59.73(10) . . . . ?
C123 C119 C120 Fe1 -59.98(10) . . . . ?
C117 Fe1 C120 C121 77.83(10) . . . . ?
C118 Fe1 C120 C121 47.34(16) . . . . ?
C116 Fe1 C120 C121 119.66(9) . . . . ?
C119 Fe1 C120 C121 -118.81(13) . . . . ?
C115 Fe1 C120 C121 159.81(8) . . . . ?
C122 Fe1 C120 C121 -37.69(8) . . . . ?
C123 Fe1 C120 C121 -81.29(9) . . . . ?
C114 Fe1 C120 C121 -173.62(16) . . . . ?
C117 Fe1 C120 C119 -163.36(9) . . . . ?
C118 Fe1 C120 C119 166.15(12) . . . . ?
C121 Fe1 C120 C119 118.81(13) . . . . ?
C116 Fe1 C120 C119 -121.54(9) . . . . ?
C115 Fe1 C120 C119 -81.38(10) . . . . ?
C122 Fe1 C120 C119 81.12(10) . . . . ?
C123 Fe1 C120 C119 37.52(9) . . . . ?
C114 Fe1 C120 C119 -54.8(2) . . . . ?
C119 C120 C121 C122 -0.08(16) . . . . ?
Fe1 C120 C121 C122 59.76(9) . . . . ?
C119 C120 C121 Fe1 -59.85(10) . . . . ?
C117 Fe1 C121 C120 -117.34(9) . . . . ?
C118 Fe1 C121 C120 -158.09(9) . . . . ?
C116 Fe1 C121 C120 -77.16(10) . . . . ?
C119 Fe1 C121 C120 38.04(9) . . . . ?
C115 Fe1 C121 C120 -52.15(19) . . . . ?
C122 Fe1 C121 C120 119.15(13) . . . . ?
C123 Fe1 C121 C120 81.63(10) . . . . ?
C114 Fe1 C121 C120 175.28(12) . . . . ?
C117 Fe1 C121 C122 123.51(9) . . . . ?
C120 Fe1 C121 C122 -119.15(13) . . . . ?
C118 Fe1 C121 C122 82.76(9) . . . . ?
C116 Fe1 C121 C122 163.69(8) . . . . ?
C119 Fe1 C121 C122 -81.11(9) . . . . ?
C115 Fe1 C121 C122 -171.30(14) . . . . ?
C123 Fe1 C121 C122 -37.52(9) . . . . ?
C114 Fe1 C121 C122 56.13(16) . . . . ?
C120 C121 C122 C123 0.38(16) . . . . ?
Fe1 C121 C122 C123 59.83(10) . . . . ?
C120 C121 C122 Fe1 -59.45(10) . . . . ?
C117 Fe1 C122 C121 -72.52(10) . . . . ?
C120 Fe1 C122 C121 37.75(9) . . . . ?
C118 Fe1 C122 C121 -114.67(9) . . . . ?
C116 Fe1 C122 C121 -39.31(18) . . . . ?
C119 Fe1 C122 C121 81.87(10) . . . . ?
C115 Fe1 C122 C121 170.75(14) . . . . ?
C123 Fe1 C122 C121 119.22(12) . . . . ?
C114 Fe1 C122 C121 -156.54(8) . . . . ?
C117 Fe1 C122 C123 168.26(8) . . . . ?
C120 Fe1 C122 C123 -81.47(9) . . . . ?
C118 Fe1 C122 C123 126.11(8) . . . . ?
C121 Fe1 C122 C123 -119.22(12) . . . . ?
C116 Fe1 C122 C123 -158.53(14) . . . . ?
C119 Fe1 C122 C123 -37.36(9) . . . . ?
C115 Fe1 C122 C123 51.53(19) . . . . ?
C114 Fe1 C122 C123 84.24(9) . . . . ?
C120 C119 C123 C122 0.48(16) . . . . ?
Fe1 C119 C123 C122 -58.75(10) . . . . ?
C120 C119 C123 Fe1 59.24(10) . . . . ?
C121 C122 C123 C119 -0.54(15) . . . . ?
Fe1 C122 C123 C119 58.69(10) . . . . ?
C121 C122 C123 Fe1 -59.22(9) . . . . ?
C117 Fe1 C123 C119 -150.16(15) . . . . ?
C120 Fe1 C123 C119 -37.94(9) . . . . ?
C118 Fe1 C123 C119 167.49(9) . . . . ?
C121 Fe1 C123 C119 -81.88(10) . . . . ?
C116 Fe1 C123 C119 37.36(19) . . . . ?
C115 Fe1 C123 C119 79.46(10) . . . . ?
C122 Fe1 C123 C119 -119.60(12) . . . . ?
C114 Fe1 C123 C119 123.52(9) . . . . ?
C117 Fe1 C123 C122 -30.6(2) . . . . ?
C120 Fe1 C123 C122 81.66(9) . . . . ?
C118 Fe1 C123 C122 -72.91(10) . . . . ?
C121 Fe1 C123 C122 37.72(8) . . . . ?
C116 Fe1 C123 C122 156.96(14) . . . . ?
C119 Fe1 C123 C122 119.60(12) . . . . ?
C115 Fe1 C123 C122 -160.94(8) . . . . ?
C114 Fe1 C123 C122 -116.87(8) . . . . ?
B7 C2 C211 C213 -164.73(11) . . . . ?
B11 C2 C211 C213 -90.71(13) . . . . ?
B6 C2 C211 C213 -16.57(15) . . . . ?
B3 C2 C211 C213 121.07(12) . . . . ?
C1 C2 C211 C213 52.76(14) . . . . ?
B7 C2 C211 C212 70.81(14) . . . . ?
B11 C2 C211 C212 144.83(11) . . . . ?
B6 C2 C211 C212 -141.02(11) . . . . ?
B3 C2 C211 C212 -3.39(15) . . . . ?
C1 C2 C211 C212 -71.70(14) . . . . ?
B7 C2 C211 C214 -46.63(14) . . . . ?
B11 C2 C211 C214 27.39(14) . . . . ?
B6 C2 C211 C214 101.53(12) . . . . ?
B3 C2 C211 C214 -120.83(11) . . . . ?
C1 C2 C211 C214 170.86(10) . . . . ?
C213 C211 C214 C218 29.14(16) . . . . ?
C212 C211 C214 C218 148.79(12) . . . . ?
C2 C211 C214 C218 -91.50(14) . . . . ?
C213 C211 C214 C215 -151.47(12) . . . . ?
C212 C211 C214 C215 -31.83(16) . . . . ?
C2 C211 C214 C215 87.89(14) . . . . ?
C213 C211 C214 Fe2 -61.26(14) . . . . ?
C212 C211 C214 Fe2 58.39(14) . . . . ?
C2 C211 C214 Fe2 178.11(9) . . . . ?
C216 Fe2 C214 C218 81.25(9) . . . . ?
C217 Fe2 C214 C218 37.43(8) . . . . ?
C215 Fe2 C214 C218 118.95(11) . . . . ?
C220 Fe2 C214 C218 -119.02(9) . . . . ?
C219 Fe2 C214 C218 -162.85(9) . . . . ?
C223 Fe2 C214 C218 157.82(14) . . . . ?
C222 Fe2 C214 C218 -36.0(2) . . . . ?
C221 Fe2 C214 C218 -76.10(10) . . . . ?
C216 Fe2 C214 C215 -37.70(8) . . . . ?
C217 Fe2 C214 C215 -81.52(9) . . . . ?
C220 Fe2 C214 C215 122.03(9) . . . . ?
C218 Fe2 C214 C215 -118.95(11) . . . . ?
C219 Fe2 C214 C215 78.20(10) . . . . ?
C223 Fe2 C214 C215 38.87(17) . . . . ?
C222 Fe2 C214 C215 -154.93(18) . . . . ?
C221 Fe2 C214 C215 164.95(9) . . . . ?
C216 Fe2 C214 C211 -158.25(13) . . . . ?
C217 Fe2 C214 C211 157.92(13) . . . . ?
C215 Fe2 C214 C211 -120.56(14) . . . . ?
C220 Fe2 C214 C211 1.48(13) . . . . ?
C218 Fe2 C214 C211 120.50(14) . . . . ?
C219 Fe2 C214 C211 -42.35(14) . . . . ?
C223 Fe2 C214 C211 -81.69(18) . . . . ?
C222 Fe2 C214 C211 84.5(2) . . . . ?
C221 Fe2 C214 C211 44.39(14) . . . . ?
C218 C214 C215 C216 0.54(14) . . . . ?
C211 C214 C215 C216 -178.95(12) . . . . ?
Fe2 C214 C215 C216 59.22(9) . . . . ?
C218 C214 C215 Fe2 -58.69(9) . . . . ?
C211 C214 C215 Fe2 121.83(12) . . . . ?
C217 Fe2 C215 C216 -37.59(9) . . . . ?
C220 Fe2 C215 C216 160.77(9) . . . . ?
C218 Fe2 C215 C216 -81.48(9) . . . . ?
C219 Fe2 C215 C216 120.25(9) . . . . ?
C223 Fe2 C215 C216 77.67(10) . . . . ?
C222 Fe2 C215 C216 44.82(16) . . . . ?
C221 Fe2 C215 C216 -168.7(2) . . . . ?
C214 Fe2 C215 C216 -119.31(12) . . . . ?
C216 Fe2 C215 C214 119.31(12) . . . . ?
C217 Fe2 C215 C214 81.73(8) . . . . ?
C220 Fe2 C215 C214 -79.92(10) . . . . ?
C218 Fe2 C215 C214 37.83(8) . . . . ?
C219 Fe2 C215 C214 -120.43(9) . . . . ?
C223 Fe2 C215 C214 -163.01(8) . . . . ?
C222 Fe2 C215 C214 164.13(12) . . . . ?
C221 Fe2 C215 C214 -49.4(2) . . . . ?
C214 C215 C216 C217 -0.40(15) . . . . ?
Fe2 C215 C216 C217 59.43(9) . . . . ?
C214 C215 C216 Fe2 -59.84(9) . . . . ?
C215 Fe2 C216 C217 -119.41(11) . . . . ?
C220 Fe2 C216 C217 -174.28(16) . . . . ?
C218 Fe2 C216 C217 -37.81(7) . . . . ?
C219 Fe2 C216 C217 162.26(8) . . . . ?
C223 Fe2 C216 C217 122.45(8) . . . . ?
C222 Fe2 C216 C217 81.47(9) . . . . ?
C221 Fe2 C216 C217 53.55(17) . . . . ?
C214 Fe2 C216 C217 -81.67(8) . . . . ?
C217 Fe2 C216 C215 119.41(11) . . . . ?
C220 Fe2 C216 C215 -54.9(2) . . . . ?
C218 Fe2 C216 C215 81.60(8) . . . . ?
C219 Fe2 C216 C215 -78.32(10) . . . . ?
C223 Fe2 C216 C215 -118.14(9) . . . . ?
C222 Fe2 C216 C215 -159.12(8) . . . . ?
C221 Fe2 C216 C215 172.96(13) . . . . ?
C214 Fe2 C216 C215 37.74(8) . . . . ?
C215 C216 C217 C218 0.11(15) . . . . ?
Fe2 C216 C217 C218 59.57(9) . . . . ?
C215 C216 C217 Fe2 -59.46(9) . . . . ?
C215 Fe2 C217 C216 37.68(8) . . . . ?
C220 Fe2 C217 C216 175.05(13) . . . . ?
C218 Fe2 C217 C216 119.08(11) . . . . ?
C219 Fe2 C217 C216 -44.95(19) . . . . ?
C223 Fe2 C217 C216 -73.94(9) . . . . ?
C222 Fe2 C217 C216 -114.97(8) . . . . ?
C221 Fe2 C217 C216 -156.07(8) . . . . ?
C214 Fe2 C217 C216 81.68(8) . . . . ?
C216 Fe2 C217 C218 -119.08(11) . . . . ?
C215 Fe2 C217 C218 -81.40(8) . . . . ?
C220 Fe2 C217 C218 55.96(17) . . . . ?
C219 Fe2 C217 C218 -164.03(14) . . . . ?
C223 Fe2 C217 C218 166.98(8) . . . . ?
C222 Fe2 C217 C218 125.94(8) . . . . ?
C221 Fe2 C217 C218 84.84(9) . . . . ?
C214 Fe2 C217 C218 -37.40(7) . . . . ?
C216 C217 C218 C214 0.23(15) . . . . ?
Fe2 C217 C218 C214 59.57(9) . . . . ?
C216 C217 C218 Fe2 -59.34(9) . . . . ?
C215 C214 C218 C217 -0.47(14) . . . . ?
C211 C214 C218 C217 179.01(11) . . . . ?
Fe2 C214 C218 C217 -59.03(9) . . . . ?
C215 C214 C218 Fe2 58.56(9) . . . . ?
C211 C214 C218 Fe2 -121.96(12) . . . . ?
C216 Fe2 C218 C217 37.79(8) . . . . ?
C215 Fe2 C218 C217 81.80(9) . . . . ?
C220 Fe2 C218 C217 -157.92(9) . . . . ?
C219 Fe2 C218 C217 163.75(16) . . . . ?
C223 Fe2 C218 C217 -33.8(2) . . . . ?
C222 Fe2 C218 C217 -72.15(10) . . . . ?
C221 Fe2 C218 C217 -114.88(9) . . . . ?
C214 Fe2 C218 C217 119.77(11) . . . . ?
C216 Fe2 C218 C214 -81.99(8) . . . . ?
C217 Fe2 C218 C214 -119.77(11) . . . . ?
C215 Fe2 C218 C214 -37.97(7) . . . . ?
C220 Fe2 C218 C214 82.31(9) . . . . ?
C219 Fe2 C218 C214 43.98(19) . . . . ?
C223 Fe2 C218 C214 -153.54(16) . . . . ?
C222 Fe2 C218 C214 168.08(8) . . . . ?
C221 Fe2 C218 C214 125.35(8) . . . . ?
C216 Fe2 C219 C220 168.56(8) . . . . ?
C217 Fe2 C219 C220 -158.30(14) . . . . ?
C215 Fe2 C219 C220 126.50(9) . . . . ?
C218 Fe2 C219 C220 51.9(2) . . . . ?
C223 Fe2 C219 C220 -118.96(13) . . . . ?
C222 Fe2 C219 C220 -81.23(9) . . . . ?
C221 Fe2 C219 C220 -37.55(9) . . . . ?
C214 Fe2 C219 C220 84.41(10) . . . . ?
C216 Fe2 C219 C223 -72.48(11) . . . . ?
C217 Fe2 C219 C223 -39.3(2) . . . . ?
C215 Fe2 C219 C223 -114.54(9) . . . . ?
C220 Fe2 C219 C223 118.96(13) . . . . ?
C218 Fe2 C219 C223 170.81(14) . . . . ?
C222 Fe2 C219 C223 37.74(9) . . . . ?
C221 Fe2 C219 C223 81.41(10) . . . . ?
C214 Fe2 C219 C223 -156.63(9) . . . . ?
C223 C219 C220 C221 0.02(16) . . . . ?
Fe2 C219 C220 C221 59.55(10) . . . . ?
C223 C219 C220 Fe2 -59.53(10) . . . . ?
C216 Fe2 C220 C219 -31.1(2) . . . . ?
C217 Fe2 C220 C219 158.94(13) . . . . ?
C215 Fe2 C220 C219 -72.71(10) . . . . ?
C218 Fe2 C220 C219 -160.07(8) . . . . ?
C223 Fe2 C220 C219 37.86(9) . . . . ?
C222 Fe2 C220 C219 81.65(9) . . . . ?
C221 Fe2 C220 C219 119.47(12) . . . . ?
C214 Fe2 C220 C219 -116.29(9) . . . . ?
C216 Fe2 C220 C221 -150.54(16) . . . . ?
C217 Fe2 C220 C221 39.47(19) . . . . ?
C215 Fe2 C220 C221 167.82(8) . . . . ?
C218 Fe2 C220 C221 80.46(10) . . . . ?
C219 Fe2 C220 C221 -119.47(12) . . . . ?
C223 Fe2 C220 C221 -81.61(10) . . . . ?
C222 Fe2 C220 C221 -37.82(9) . . . . ?
C214 Fe2 C220 C221 124.24(9) . . . . ?
C219 C220 C221 C222 0.09(16) . . . . ?
Fe2 C220 C221 C222 59.58(10) . . . . ?
C219 C220 C221 Fe2 -59.49(10) . . . . ?
C216 Fe2 C221 C222 39.57(18) . . . . ?
C217 Fe2 C221 C222 77.34(10) . . . . ?
C215 Fe2 C221 C222 -157.7(2) . . . . ?
C220 Fe2 C221 C222 -118.77(13) . . . . ?
C218 Fe2 C221 C222 121.06(9) . . . . ?
C219 Fe2 C221 C222 -81.27(10) . . . . ?
C223 Fe2 C221 C222 -37.39(9) . . . . ?
C214 Fe2 C221 C222 163.38(8) . . . . ?
C216 Fe2 C221 C220 158.35(13) . . . . ?
C217 Fe2 C221 C220 -163.88(9) . . . . ?
C215 Fe2 C221 C220 -38.9(3) . . . . ?
C218 Fe2 C221 C220 -120.17(9) . . . . ?
C219 Fe2 C221 C220 37.50(9) . . . . ?
C223 Fe2 C221 C220 81.39(10) . . . . ?
C222 Fe2 C221 C220 118.77(13) . . . . ?
C214 Fe2 C221 C220 -77.84(11) . . . . ?
C220 C221 C222 C223 -0.16(16) . . . . ?
Fe2 C221 C222 C223 59.26(10) . . . . ?
C220 C221 C222 Fe2 -59.41(10) . . . . ?
C216 Fe2 C222 C221 -161.84(9) . . . . ?
C217 Fe2 C222 C221 -119.78(9) . . . . ?
C215 Fe2 C222 C221 166.70(12) . . . . ?
C220 Fe2 C222 C221 37.96(9) . . . . ?
C218 Fe2 C222 C221 -79.61(10) . . . . ?
C219 Fe2 C222 C221 81.81(10) . . . . ?
C223 Fe2 C222 C221 119.68(13) . . . . ?
C214 Fe2 C222 C221 -51.7(2) . . . . ?
C216 Fe2 C222 C223 78.48(11) . . . . ?
C217 Fe2 C222 C223 120.54(10) . . . . ?
C215 Fe2 C222 C223 47.02(17) . . . . ?
C220 Fe2 C222 C223 -81.72(10) . . . . ?
C218 Fe2 C222 C223 160.71(9) . . . . ?
C219 Fe2 C222 C223 -37.87(10) . . . . ?
C221 Fe2 C222 C223 -119.68(13) . . . . ?
C214 Fe2 C222 C223 -171.39(17) . . . . ?
C221 C222 C223 C219 0.17(16) . . . . ?
Fe2 C222 C223 C219 59.48(10) . . . . ?
C221 C222 C223 Fe2 -59.32(10) . . . . ?
C220 C219 C223 C222 -0.11(16) . . . . ?
Fe2 C219 C223 C222 -59.57(10) . . . . ?
C220 C219 C223 Fe2 59.45(10) . . . . ?
C216 Fe2 C223 C222 -116.96(10) . . . . ?
C217 Fe2 C223 C222 -76.72(11) . . . . ?
C215 Fe2 C223 C222 -158.12(9) . . . . ?
C220 Fe2 C223 C222 81.19(10) . . . . ?
C218 Fe2 C223 C222 -51.5(2) . . . . ?
C219 Fe2 C223 C222 118.96(14) . . . . ?
C221 Fe2 C223 C222 37.34(9) . . . . ?
C214 Fe2 C223 C222 173.93(12) . . . . ?
C216 Fe2 C223 C219 124.08(10) . . . . ?
C217 Fe2 C223 C219 164.31(9) . . . . ?
C215 Fe2 C223 C219 82.92(11) . . . . ?
C220 Fe2 C223 C219 -37.77(10) . . . . ?
C218 Fe2 C223 C219 -170.49(15) . . . . ?
C222 Fe2 C223 C219 -118.96(14) . . . . ?
C221 Fe2 C223 C219 -81.62(10) . . . . ?
C214 Fe2 C223 C219 54.97(18) . . . . ?
